data_7713812
loop_
_publ_author_name
'Li, Tongyu'
'Wang, Dongwei'
'Heng, Yi'
'Hou, Guohua'
'Zi, Guofu'
'Walter, Marc D.'

_publ_section_title
;
 Reactivity of a Lewis base supported uranium terminal imido metallocene
 towards small molecules
;
_journal_name_full 'Dalton Transactions'
_journal_paper_doi 10.1039/D3DT02165C
_journal_year 2023
_chemical_formula_moiety 'C50 H80 N2 Si6 U'
_chemical_formula_sum 'C50 H80 N2 Si6 U'
_chemical_formula_weight 1115.73
_space_group_crystal_system monoclinic
_space_group_IT_number 15
_space_group_name_Hall '-C 2yc'
_space_group_name_H-M_alt 'C 1 2/c 1'
_atom_sites_solution_hydrogens mixed
_audit_creation_date 2022-01-21
_audit_creation_method
;
Olex2 1.2
(compiled 2018.05.29 svn.r3508 for OlexSys, GUI svn.r5506)
;
_audit_update_record
;
2023-06-29 deposited with the CCDC.	2023-08-28 downloaded from the CCDC.
;
_cell_angle_alpha 90
_cell_angle_beta 94.7000(17)
_cell_angle_gamma 90
_cell_formula_units_Z 16
_cell_length_a 50.4898(9)
_cell_length_b 11.7748(3)
_cell_length_c 38.7911(8)
_cell_measurement_reflns_used 14931
_cell_measurement_temperature 99.98(10)
_cell_measurement_theta_max 75.7180
_cell_measurement_theta_min 3.6290
_cell_volume 22984.0(9)
_computing_cell_refinement 'CrysAlisPro 1.171.41.110a (Rigaku OD, 2021)'
_computing_data_collection 'CrysAlisPro 1.171.41.110a (Rigaku OD, 2021)'
_computing_data_reduction 'CrysAlisPro 1.171.41.110a (Rigaku OD, 2021)'
_computing_molecular_graphics 'Olex2 (Dolomanov et al., 2009)'
_computing_publication_material 'Olex2 (Dolomanov et al., 2009)'
_computing_structure_refinement 'ShelXL (Sheldrick, 2015)'
_computing_structure_solution 'SHELXT 2014/5 (Sheldrick, 2014)'
_diffrn_ambient_environment N~2~
_diffrn_ambient_temperature 99.98(10)
_diffrn_detector 'Hybrid Pixel Array Detector'
_diffrn_detector_area_resol_mean 10.0000
_diffrn_detector_type HyPix
_diffrn_measured_fraction_theta_full 0.992
_diffrn_measured_fraction_theta_max 0.952
_diffrn_measurement_details
;
List of Runs (angles in degrees, time in seconds):

  # Type    Start    End  Width  t~exp~   \w     \q     \k     \f   Frames
#--------------------------------------------------------------------------
  1  \w     93.00 176.00   0.50    0.05    --  104.75  45.00   0.00  166
  2  \w    138.00 163.00   0.50    0.05    --  104.75  51.00 -53.00   50
  3  \w    136.00 162.00   0.50    0.05    --  104.75  45.00  30.00   52
  4  \w    105.00 172.00   0.50    0.05    --  104.75  45.00  60.00  134
  5  \w     45.00 115.00   0.50    0.05    --   46.91  51.00 -53.00  140
  6  \w    -24.00  26.00   0.50    0.05    --  -46.91  19.00  60.00  100
  7  \w    -56.00 -29.00   0.50    0.05    -- -102.00  51.00 -53.00   54
  8  \w    -56.00  26.00   0.50    0.05    --  -46.91  51.00 -53.00  164
  9  \w    -67.00 -32.00   0.50    0.05    -- -102.00  61.00  90.00   70
 10  \w    -69.00 -31.00   0.50    0.05    -- -102.00  61.00 120.00   76
 11  \w    -65.00 -40.00   0.50    0.05    -- -102.00  61.00 150.00   50
 12  \w   -173.00 -88.00   0.50    0.05    -- -102.00 -51.00 160.00  170
 13  \w   -116.00 -72.00   0.50    0.05    --  -46.91-125.00 -60.00   88
 14  \w   -175.00 -83.00   0.50    0.05    -- -102.00 -94.00 -90.00  184
 15  \w    -90.00 -64.00   0.50    0.05    --  -46.91 -51.00 160.00   52
 16  \w     35.00  71.00   0.50    0.05    --  104.75 -94.00   0.00   72
 17  \w     84.00 109.00   0.50    0.05    --  104.75 -94.00   0.00   50
 18  \w     56.00  95.00   0.50    0.05    --  104.75 -94.00-150.00   78
 19  \w     56.00  82.00   0.50    0.05    --  104.75 -94.00 -90.00   52
 20  \w     37.00  62.00   0.50    0.05    --  104.75 -61.00 -60.00   50
 21  \w     32.00  73.00   0.50    0.05    --  104.75 -61.00-150.00   82
 22  \w    -24.00   1.00   0.50    0.05    --   46.91 -51.00 160.00   50
 23  \w     19.00  45.00   0.50    0.10    --   46.91 -51.00 160.00   52
 24  \w     32.00  65.00   0.50    0.10    --  104.75 -61.00 150.00   66
 25  \w     35.00  60.00   0.50    0.10    --  104.75 -51.00 160.00   50
 26  \w      3.00  29.00   0.50    0.10    --   46.91 -51.00 160.00   52
 27  \w   -103.00 -77.00   0.50    0.10    --  -46.91-125.00-150.00   52
 28  \w   -170.00-144.00   0.50    0.10    -- -102.00 -94.00 150.00   52
 29  \w   -127.00 -92.00   0.50    0.10    -- -102.00 -94.00 150.00   70
 30  \w    -69.00 -44.00   0.50    0.10    -- -102.00  61.00 -30.00   50
 31  \w     63.00  89.00   0.50    0.10    --  104.75 -94.00 -90.00   52
 32  \w     45.00  72.00   0.50    0.10    --  104.75 -61.00  60.00   54
;
_diffrn_measurement_device 'four-circle diffractometer'
_diffrn_measurement_device_type 'XtaLAB Synergy R, DW system, HyPix'
_diffrn_measurement_method '\w scans'
_diffrn_orient_matrix_type 'CrysAlisPro convention (1999,Acta A55,543-557)'
_diffrn_orient_matrix_UB_11 -0.0212935000
_diffrn_orient_matrix_UB_12 0.0485923000
_diffrn_orient_matrix_UB_13 0.0222042000
_diffrn_orient_matrix_UB_21 0.0216737000
_diffrn_orient_matrix_UB_22 0.0654714000
_diffrn_orient_matrix_UB_23 0.0221087000
_diffrn_orient_matrix_UB_31 -0.0037799000
_diffrn_orient_matrix_UB_32 0.1023132000
_diffrn_orient_matrix_UB_33 -0.0246191000
_diffrn_radiation_monochromator mirror
_diffrn_radiation_probe x-ray
_diffrn_radiation_type CuK\a
_diffrn_radiation_wavelength 1.54184
_diffrn_reflns_av_R_equivalents 0.1615
_diffrn_reflns_av_unetI/netI 0.1325
_diffrn_reflns_Laue_measured_fraction_full 0.992
_diffrn_reflns_Laue_measured_fraction_max 0.952
_diffrn_reflns_limit_h_max 63
_diffrn_reflns_limit_h_min -62
_diffrn_reflns_limit_k_max 14
_diffrn_reflns_limit_k_min -13
_diffrn_reflns_limit_l_max 46
_diffrn_reflns_limit_l_min -48
_diffrn_reflns_number 93378
_diffrn_reflns_point_group_measured_fraction_full 0.992
_diffrn_reflns_point_group_measured_fraction_max 0.952
_diffrn_reflns_theta_full 67.684
_diffrn_reflns_theta_max 76.715
_diffrn_reflns_theta_min 3.513
_diffrn_source 'Rotating-anode X-ray tube'
_diffrn_source_type 'Rigaku (Cu) X-ray Source'
_exptl_absorpt_coefficient_mu 9.378
_exptl_absorpt_correction_T_max 1.00000
_exptl_absorpt_correction_T_min 0.66107
_exptl_absorpt_correction_type multi-scan
_exptl_absorpt_process_details
;
CrysAlisPro 1.171.41.110a (Rigaku Oxford Diffraction, 2021)
Empirical absorption correction using spherical harmonics,
implemented in SCALE3 ABSPACK scaling algorithm.
;
_exptl_crystal_colour brown
_exptl_crystal_colour_primary brown
_exptl_crystal_density_diffrn 1.290
_exptl_crystal_description block
_exptl_crystal_F_000 9120
_exptl_crystal_size_max 0.2
_exptl_crystal_size_mid 0.1
_exptl_crystal_size_min 0.05
_refine_diff_density_max 4.290
_refine_diff_density_min -3.555
_refine_diff_density_rms 0.234
_refine_ls_extinction_coef 0.000015(3)
_refine_ls_extinction_expression Fc^*^=kFc[1+0.001xFc^2^\l^3^/sin(2\q)]^-1/4^
_refine_ls_extinction_method 'SHELXL-2014/7 (Sheldrick 2014'
_refine_ls_goodness_of_fit_ref 1.041
_refine_ls_hydrogen_treatment mixed
_refine_ls_matrix_type full
_refine_ls_number_parameters 1114
_refine_ls_number_reflns 23043
_refine_ls_number_restraints 44
_refine_ls_restrained_S_all 1.042
_refine_ls_R_factor_all 0.1162
_refine_ls_R_factor_gt 0.0809
_refine_ls_shift/su_max 0.002
_refine_ls_shift/su_mean 0.000
_refine_ls_structure_factor_coef Fsqd
_refine_ls_weighting_details 'w=1/[\s^2^(Fo^2^)+(0.1295P)^2^] where P=(Fo^2^+2Fc^2^)/3'
_refine_ls_weighting_scheme calc
_refine_ls_wR_factor_gt 0.2021
_refine_ls_wR_factor_ref 0.2373
_reflns_Friedel_coverage 0.000
_reflns_number_gt 15340
_reflns_number_total 23043
_reflns_threshold_expression 'I > 2\s(I)'
_cod_data_source_file d3dt02165c2.cif
_cod_data_source_block compound12
_cod_original_cell_volume 22984.1(9)
_cod_database_code 7713812
_shelx_shelxl_version_number 2014/7
_chemical_oxdiff_formula C1H1N1Si1U1
_shelx_space_group_comment
;
The symmetry employed for this shelxl refinement is uniquely defined
by the following loop, which should always be used as a source of
symmetry information in preference to the above space-group names.
They are only intended as comments.
;
_shelx_estimated_absorpt_t_max 0.651
_shelx_estimated_absorpt_t_min 0.256
_diffrn_oxdiff_digest_frames
;
01070b205cb65d1ebd3f4af9fdde51aca002534221b
;
_reflns_odcompleteness_completeness 99.31
_reflns_odcompleteness_iscentric 1
_reflns_odcompleteness_theta 66.97
_olex2_refinement_description
;
1. Fixed Uiso
 At 1.2 times of:
  All C(H) groups
 At 1.5 times of:
  All C(H,H,H) groups
2. Restrained distances
 N1-H1
 0.85 with sigma of 0.02
 N3-H3A
 0.85 with sigma of 0.02
3. Uiso/Uaniso restraints and constraints
Uanis(C62) \\sim Ueq, Uanis(C64) \\sim Ueq, Uanis(C63) \\sim Ueq, Uanis(C56)
\\sim Ueq, Uanis(C58) \\sim Ueq, Uanis(C20) \\sim Ueq, Uanis(C22) \\sim Ueq:
with sigma of 0.01 and sigma for terminal atoms of 0.02
4.a Aromatic/amide H refined with riding coordinates:
 C53(H53), C55(H55), C67(H67), C69(H69), C80(H80), C81(H81), C83(H83),
 C84(H84), C88(H88), C89(H89), C91(H91), C92(H92), C95(H95), C96(H96), C98(H98),
  C99(H99), C3(H3), C5(H5), C17(H17), C19(H19), C30(H30), C31(H31), C33(H33),
 C34(H34), C38(H38), C39(H39), C41(H41), C42(H42), C45(H45), C46(H46), C48(H48),
  C49(H49)
4.b Idealised Me refined as rotating group:
 C56(H56A,H56B,H56C), C57(H57A,H57B,H57C), C58(H58A,H58B,H58C), C59(H59A,H59B,
 H59C), C60(H60A,H60B,H60C), C61(H61A,H61B,H61C), C62(H62A,H62B,H62C), C63(H63A,
 H63B,H63C), C64(H64A,H64B,H64C), C70(H70A,H70B,H70C), C71(H71A,H71B,H71C),
 C72(H72A,H72B,H72C), C73(H73A,H73B,H73C), C74(H74A,H74B,H74C), C75(H75A,H75B,
 H75C), C76(H76A,H76B,H76C), C77(H77A,H77B,H77C), C78(H78A,H78B,H78C), C85(H85A,
 H85B,H85C), C93(H93A,H93B,H93C), C100(H10D,H10E,H10F), C6(H6A,H6B,H6C), C7(H7A,
 H7B,H7C), C8(H8A,H8B,H8C), C9(H9A,H9B,H9C), C10(H10A,H10B,H10C), C11(H11A,H11B,
 H11C), C12(H12A,H12B,H12C), C13(H13A,H13B,H13C), C14(H14A,H14B,H14C), C20(H20A,
 H20B,H20C), C21(H21A,H21B,H21C), C22(H22A,H22B,H22C), C23(H23A,H23B,H23C),
 C24(H24A,H24B,H24C), C25(H25A,H25B,H25C), C26(H26A,H26B,H26C), C27(H27A,H27B,
 H27C), C28(H28A,H28B,H28C), C35(H35A,H35B,H35C), C43(H43A,H43B,H43C), C50(H50A,
 H50B,H50C)
;
_olex2_submission_special_instructions 'No special instructions were received'
_oxdiff_exptl_absorpt_empirical_details
;
Empirical correction (ABSPACK) includes:
- Absorption correction using spherical harmonics
- Frame scaling
;
_oxdiff_exptl_absorpt_empirical_full_max 1.464
_oxdiff_exptl_absorpt_empirical_full_min 0.694

loop_
_space_group_symop_operation_xyz
'x, y, z'
'-x, y, -z+1/2'
'x+1/2, y+1/2, z'
'-x+1/2, y+1/2, -z+1/2'
'-x, -y, -z'
'x, -y, z-1/2'
'-x+1/2, -y+1/2, -z'
'x+1/2, -y+1/2, z-1/2'

loop_
_atom_site_label
_atom_site_type_symbol
_atom_site_fract_x
_atom_site_fract_y
_atom_site_fract_z
_atom_site_U_iso_or_equiv
_atom_site_adp_type
_atom_site_occupancy
_atom_site_site_symmetry_order
_atom_site_calc_flag
_atom_site_refinement_flags_posn
_atom_site_refinement_flags_adp
_atom_site_refinement_flags_occupancy
_atom_site_disorder_assembly
_atom_site_disorder_group
U1 U 0.31483(2) 0.50962(3) 0.61093(2) 0.03114(12) Uani 1 1 d . . . . .
U2 U 0.43312(2) 0.08006(3) 0.87417(2) 0.04197(14) Uani 1 1 d . . . . .
Si7 Si 0.43640(9) 0.0062(4) 0.77212(11) 0.0697(12) Uani 1 1 d . . . . .
Si8 Si 0.41019(7) 0.3098(4) 0.79604(10) 0.0586(9) Uani 1 1 d . . . . .
Si9 Si 0.51151(7) 0.2332(3) 0.86799(10) 0.0562(9) Uani 1 1 d . . . . .
Si10 Si 0.39389(6) -0.1219(3) 0.94358(9) 0.0460(7) Uani 1 1 d . . . . .
Si11 Si 0.44846(6) 0.0927(3) 0.97993(9) 0.0465(8) Uani 1 1 d . . . . .
Si12 Si 0.48935(7) -0.2111(3) 0.88194(10) 0.0519(8) Uani 1 1 d . . . . .
N3 N 0.39412(18) 0.0173(8) 0.8516(3) 0.043(2) Uani 1 1 d D . . . .
N4 N 0.41643(19) 0.2319(9) 0.8962(3) 0.048(2) Uani 1 1 d . . . . .
C51 C 0.4470(3) 0.1053(11) 0.8080(3) 0.052(3) Uani 1 1 d . . . . .
C52 C 0.4373(2) 0.2168(11) 0.8164(3) 0.051(3) Uani 1 1 d . . . . .
C53 C 0.4561(2) 0.2633(11) 0.8421(3) 0.045(3) Uani 1 1 d . . . . .
H53 H 0.4544 0.3351 0.8529 0.054 Uiso 1 1 calc R . . . .
C54 C 0.4776(3) 0.1874(11) 0.8492(3) 0.051(3) Uani 1 1 d . . . . .
C55 C 0.4715(2) 0.0902(10) 0.8284(3) 0.048(3) Uani 1 1 d . . . . .
H55 H 0.4822 0.0241 0.8281 0.057 Uiso 1 1 calc R . . . .
C56 C 0.4546(4) 0.040(2) 0.7349(5) 0.111(7) Uani 1 1 d . U . . .
H56A H 0.4508 0.1180 0.7276 0.166 Uiso 1 1 calc GR . . . .
H56B H 0.4491 -0.0123 0.7159 0.166 Uiso 1 1 calc GR . . . .
H56C H 0.4737 0.0310 0.7412 0.166 Uiso 1 1 calc GR . . . .
C57 C 0.3997(4) 0.0053(15) 0.7582(4) 0.087(6) Uani 1 1 d . . . . .
H57A H 0.3901 -0.0324 0.7759 0.131 Uiso 1 1 calc GR . . . .
H57B H 0.3967 -0.0357 0.7362 0.131 Uiso 1 1 calc GR . . . .
H57C H 0.3934 0.0836 0.7552 0.131 Uiso 1 1 calc GR . . . .
C58 C 0.4471(4) -0.1385(16) 0.7844(6) 0.106(7) Uani 1 1 d . U . . .
H58A H 0.4665 -0.1428 0.7859 0.159 Uiso 1 1 calc GR . . . .
H58B H 0.4396 -0.1924 0.7670 0.159 Uiso 1 1 calc GR . . . .
H58C H 0.4408 -0.1574 0.8070 0.159 Uiso 1 1 calc GR . . . .
C59 C 0.4148(4) 0.3230(18) 0.7488(4) 0.096(6) Uani 1 1 d . . . . .
H59A H 0.4309 0.3670 0.7458 0.145 Uiso 1 1 calc GR . . . .
H59B H 0.3994 0.3619 0.7372 0.145 Uiso 1 1 calc GR . . . .
H59C H 0.4164 0.2472 0.7388 0.145 Uiso 1 1 calc GR . . . .
C60 C 0.3759(2) 0.2625(14) 0.8024(4) 0.066(4) Uani 1 1 d . . . . .
H60A H 0.3734 0.1844 0.7940 0.099 Uiso 1 1 calc GR . . . .
H60B H 0.3631 0.3125 0.7894 0.099 Uiso 1 1 calc GR . . . .
H60C H 0.3729 0.2656 0.8270 0.099 Uiso 1 1 calc GR . . . .
C61 C 0.4146(3) 0.4563(13) 0.8151(4) 0.071(4) Uani 1 1 d . . . . .
H61A H 0.4116 0.4540 0.8397 0.106 Uiso 1 1 calc GR . . . .
H61B H 0.4019 0.5083 0.8030 0.106 Uiso 1 1 calc GR . . . .
H61C H 0.4328 0.4827 0.8124 0.106 Uiso 1 1 calc GR . . . .
C62 C 0.5105(4) 0.3682(19) 0.8887(7) 0.122(7) Uani 1 1 d . U . . .
H62A H 0.5035 0.4252 0.8720 0.182 Uiso 1 1 calc GR . . . .
H62B H 0.5285 0.3898 0.8978 0.182 Uiso 1 1 calc GR . . . .
H62C H 0.4990 0.3638 0.9078 0.182 Uiso 1 1 calc GR . . . .
C63 C 0.5338(5) 0.211(2) 0.8359(7) 0.135(9) Uani 1 1 d . U . . .
H63A H 0.5319 0.1326 0.8272 0.203 Uiso 1 1 calc GR . . . .
H63B H 0.5521 0.2226 0.8459 0.203 Uiso 1 1 calc GR . . . .
H63C H 0.5299 0.2640 0.8168 0.203 Uiso 1 1 calc GR . . . .
C64 C 0.5272(4) 0.1462(19) 0.9072(6) 0.109(7) Uani 1 1 d . U . . .
H64A H 0.5160 0.1526 0.9265 0.164 Uiso 1 1 calc GR . . . .
H64B H 0.5450 0.1761 0.9142 0.164 Uiso 1 1 calc GR . . . .
H64C H 0.5286 0.0663 0.9006 0.164 Uiso 1 1 calc GR . . . .
C65 C 0.4265(2) -0.0769(10) 0.9266(3) 0.050(3) Uani 1 1 d . . . . .
C66 C 0.4464(2) 0.0029(10) 0.9398(3) 0.041(3) Uani 1 1 d . . . . .
C67 C 0.4689(2) -0.0197(10) 0.9221(3) 0.046(3) Uani 1 1 d . . . . .
H67 H 0.4852 0.0202 0.9257 0.055 Uiso 1 1 calc R . . . .
C68 C 0.4642(2) -0.1101(10) 0.8979(3) 0.047(3) Uani 1 1 d . . . . .
C69 C 0.4380(2) -0.1422(11) 0.9018(3) 0.047(3) Uani 1 1 d . . . . .
H69 H 0.4290 -0.2016 0.8891 0.057 Uiso 1 1 calc R . . . .
C70 C 0.3660(3) -0.0168(10) 0.9363(3) 0.050(3) Uani 1 1 d . . . . .
H70A H 0.3710 0.0548 0.9479 0.075 Uiso 1 1 calc GR . . . .
H70B H 0.3500 -0.0472 0.9457 0.075 Uiso 1 1 calc GR . . . .
H70C H 0.3623 -0.0033 0.9114 0.075 Uiso 1 1 calc GR . . . .
C71 C 0.3990(3) -0.1562(12) 0.9909(4) 0.060(4) Uani 1 1 d . . . . .
H71A H 0.4167 -0.1888 0.9960 0.090 Uiso 1 1 calc GR . . . .
H71B H 0.3855 -0.2111 0.9969 0.090 Uiso 1 1 calc GR . . . .
H71C H 0.3974 -0.0866 1.0044 0.090 Uiso 1 1 calc GR . . . .
C72 C 0.3829(3) -0.2554(12) 0.9213(4) 0.059(3) Uani 1 1 d . . . . .
H72A H 0.3776 -0.2394 0.8969 0.089 Uiso 1 1 calc GR . . . .
H72B H 0.3678 -0.2873 0.9323 0.089 Uiso 1 1 calc GR . . . .
H72C H 0.3976 -0.3102 0.9229 0.089 Uiso 1 1 calc GR . . . .
C73 C 0.4598(3) 0.0004(12) 1.0174(4) 0.063(4) Uani 1 1 d . . . . .
H73A H 0.4485 -0.0671 1.0175 0.094 Uiso 1 1 calc GR . . . .
H73B H 0.4586 0.0427 1.0390 0.094 Uiso 1 1 calc GR . . . .
H73C H 0.4782 -0.0228 1.0154 0.094 Uiso 1 1 calc GR . . . .
C74 C 0.4164(3) 0.1585(11) 0.9897(3) 0.051(3) Uani 1 1 d . . . . .
H74A H 0.4085 0.1981 0.9691 0.077 Uiso 1 1 calc GR . . . .
H74B H 0.4195 0.2128 1.0087 0.077 Uiso 1 1 calc GR . . . .
H74C H 0.4042 0.0992 0.9963 0.077 Uiso 1 1 calc GR . . . .
C75 C 0.4738(3) 0.2061(11) 0.9757(4) 0.059(4) Uani 1 1 d . . . . .
H75A H 0.4915 0.1718 0.9767 0.089 Uiso 1 1 calc GR . . . .
H75B H 0.4730 0.2607 0.9946 0.089 Uiso 1 1 calc GR . . . .
H75C H 0.4702 0.2452 0.9535 0.089 Uiso 1 1 calc GR . . . .
C76 C 0.5096(3) -0.2593(13) 0.9209(4) 0.065(4) Uani 1 1 d . . . . .
H76A H 0.5218 -0.1988 0.9290 0.097 Uiso 1 1 calc GR . . . .
H76B H 0.5197 -0.3269 0.9153 0.097 Uiso 1 1 calc GR . . . .
H76C H 0.4979 -0.2781 0.9390 0.097 Uiso 1 1 calc GR . . . .
C77 C 0.4714(3) -0.3353(11) 0.8613(4) 0.065(4) Uani 1 1 d . . . . .
H77A H 0.4602 -0.3699 0.8778 0.098 Uiso 1 1 calc GR . . . .
H77B H 0.4844 -0.3912 0.8544 0.098 Uiso 1 1 calc GR . . . .
H77C H 0.4604 -0.3099 0.8408 0.098 Uiso 1 1 calc GR . . . .
C78 C 0.5131(3) -0.1553(15) 0.8526(5) 0.080(5) Uani 1 1 d . . . . .
H78A H 0.5043 -0.1477 0.8293 0.120 Uiso 1 1 calc GR . . . .
H78B H 0.5282 -0.2076 0.8521 0.120 Uiso 1 1 calc GR . . . .
H78C H 0.5195 -0.0807 0.8609 0.120 Uiso 1 1 calc GR . . . .
C79 C 0.3761(2) -0.0704(11) 0.8392(3) 0.051(3) Uani 1 1 d . . . . .
C80 C 0.3854(3) -0.1774(12) 0.8315(4) 0.068(4) Uani 1 1 d . . . . .
H80 H 0.4038 -0.1934 0.8355 0.082 Uiso 1 1 calc R . . . .
C81 C 0.3687(3) -0.2601(12) 0.8183(4) 0.066(4) Uani 1 1 d . . . . .
H81 H 0.3758 -0.3322 0.8130 0.079 Uiso 1 1 calc R . . . .
C82 C 0.3414(3) -0.2416(13) 0.8121(4) 0.068(4) Uani 1 1 d . . . . .
C83 C 0.3324(3) -0.1377(12) 0.8197(4) 0.060(4) Uani 1 1 d . . . . .
H83 H 0.3139 -0.1228 0.8159 0.073 Uiso 1 1 calc R . . . .
C84 C 0.3490(2) -0.0514(12) 0.8329(3) 0.051(3) Uani 1 1 d . . . . .
H84 H 0.3418 0.0210 0.8376 0.062 Uiso 1 1 calc R . . . .
C85 C 0.3231(4) -0.3364(15) 0.7967(4) 0.083(5) Uani 1 1 d . . . . .
H85A H 0.3185 -0.3213 0.7721 0.125 Uiso 1 1 calc GR . . . .
H85B H 0.3068 -0.3388 0.8089 0.125 Uiso 1 1 calc GR . . . .
H85C H 0.3323 -0.4096 0.7993 0.125 Uiso 1 1 calc GR . . . .
C86 C 0.4057(3) 0.3213(11) 0.9074(3) 0.053(3) Uani 1 1 d . . . . .
C87 C 0.3767(2) 0.3480(10) 0.8965(3) 0.047(3) Uani 1 1 d . . . . .
C88 C 0.3691(2) 0.4585(11) 0.8889(3) 0.048(3) Uani 1 1 d . . . . .
H88 H 0.3820 0.5171 0.8916 0.058 Uiso 1 1 calc R . . . .
C89 C 0.3431(3) 0.4868(10) 0.8774(4) 0.051(3) Uani 1 1 d . . . . .
H89 H 0.3386 0.5635 0.8721 0.061 Uiso 1 1 calc R . . . .
C90 C 0.3235(3) 0.4009(13) 0.8735(4) 0.058(3) Uani 1 1 d . . . . .
C91 C 0.3320(2) 0.2903(10) 0.8818(4) 0.052(3) Uani 1 1 d . . . . .
H91 H 0.3193 0.2309 0.8792 0.063 Uiso 1 1 calc R . . . .
C92 C 0.3576(2) 0.2625(11) 0.8935(3) 0.049(3) Uani 1 1 d . . . . .
H92 H 0.3621 0.1863 0.8994 0.058 Uiso 1 1 calc R . . . .
C93 C 0.2959(3) 0.4298(12) 0.8616(4) 0.066(4) Uani 1 1 d . . . . .
H93A H 0.2897 0.4917 0.8758 0.098 Uiso 1 1 calc GR . . . .
H93B H 0.2846 0.3631 0.8637 0.098 Uiso 1 1 calc GR . . . .
H93C H 0.2951 0.4539 0.8373 0.098 Uiso 1 1 calc GR . . . .
C94 C 0.4200(2) 0.4054(9) 0.9316(3) 0.043(3) Uani 1 1 d . . . . .
C95 C 0.4463(3) 0.4347(12) 0.9266(3) 0.052(3) Uani 1 1 d . . . . .
H95 H 0.4547 0.4053 0.9075 0.063 Uiso 1 1 calc R . . . .
C96 C 0.4601(3) 0.5079(13) 0.9503(4) 0.063(4) Uani 1 1 d . . . . .
H96 H 0.4781 0.5266 0.9472 0.075 Uiso 1 1 calc R . . . .
C97 C 0.4483(3) 0.5530(12) 0.9777(4) 0.058(3) Uani 1 1 d . . . . .
C98 C 0.4224(3) 0.5224(12) 0.9815(3) 0.057(3) Uani 1 1 d . . . . .
H98 H 0.4141 0.5504 1.0009 0.068 Uiso 1 1 calc R . . . .
C99 C 0.4082(2) 0.4531(10) 0.9585(3) 0.047(3) Uani 1 1 d . . . . .
H99 H 0.3900 0.4382 0.9614 0.056 Uiso 1 1 calc R . . . .
C100 C 0.4630(3) 0.6308(15) 1.0026(4) 0.081(5) Uani 1 1 d . . . . .
H10D H 0.4804 0.5978 1.0100 0.121 Uiso 1 1 calc GR . . . .
H10E H 0.4529 0.6415 1.0229 0.121 Uiso 1 1 calc GR . . . .
H10F H 0.4655 0.7043 0.9915 0.121 Uiso 1 1 calc GR . . . .
Si1 Si 0.25550(6) 0.2697(3) 0.62558(8) 0.0406(7) Uani 1 1 d . . . . .
Si2 Si 0.23433(6) 0.5739(3) 0.59307(7) 0.0363(6) Uani 1 1 d . . . . .
Si3 Si 0.30726(7) 0.3804(3) 0.50490(8) 0.0512(8) Uani 1 1 d . . . . .
Si4 Si 0.39640(8) 0.4941(3) 0.60860(15) 0.0724(13) Uani 1 1 d . . . . .
Si5 Si 0.36855(7) 0.7042(3) 0.67595(9) 0.0535(9) Uani 1 1 d . . . . .
Si6 Si 0.31987(7) 0.7997(3) 0.54184(8) 0.0475(8) Uani 1 1 d . . . . .
N1 N 0.29702(19) 0.5727(8) 0.6579(2) 0.037(2) Uani 1 1 d D . . . .
N2 N 0.33248(16) 0.3590(7) 0.6351(2) 0.0335(19) Uani 1 1 d . . . . .
C1 C 0.2711(2) 0.3697(8) 0.5957(3) 0.034(2) Uani 1 1 d . . . . .
C2 C 0.26300(19) 0.4844(9) 0.5845(2) 0.032(2) Uani 1 1 d . . . . .
C3 C 0.2778(2) 0.5095(9) 0.5553(3) 0.037(2) Uani 1 1 d . . . . .
H3 H 0.2766 0.5783 0.5425 0.044 Uiso 1 1 calc R . . . .
C4 C 0.2950(2) 0.4133(10) 0.5482(3) 0.043(3) Uani 1 1 d . . . . .
C5 C 0.2895(2) 0.3298(10) 0.5735(3) 0.038(2) Uani 1 1 d . . . . .
H5 H 0.2973 0.2565 0.5750 0.045 Uiso 1 1 calc R . . . .
C6 C 0.2594(3) 0.3051(11) 0.6728(3) 0.051(3) Uani 1 1 d . . . . .
H6A H 0.2783 0.3010 0.6811 0.077 Uiso 1 1 calc GR . . . .
H6B H 0.2493 0.2507 0.6856 0.077 Uiso 1 1 calc GR . . . .
H6C H 0.2528 0.3820 0.6764 0.077 Uiso 1 1 calc GR . . . .
C7 C 0.2190(2) 0.2589(10) 0.6131(3) 0.050(3) Uani 1 1 d . . . . .
H7A H 0.2102 0.3285 0.6199 0.075 Uiso 1 1 calc GR . . . .
H7B H 0.2117 0.1937 0.6248 0.075 Uiso 1 1 calc GR . . . .
H7C H 0.2160 0.2487 0.5880 0.075 Uiso 1 1 calc GR . . . .
C8 C 0.2703(3) 0.1287(10) 0.6199(4) 0.055(3) Uani 1 1 d . . . . .
H8A H 0.2699 0.1110 0.5952 0.082 Uiso 1 1 calc GR . . . .
H8B H 0.2600 0.0714 0.6315 0.082 Uiso 1 1 calc GR . . . .
H8C H 0.2887 0.1286 0.6301 0.082 Uiso 1 1 calc GR . . . .
C9 C 0.2258(2) 0.5695(11) 0.6382(3) 0.047(3) Uani 1 1 d . . . . .
H9A H 0.2205 0.4922 0.6440 0.070 Uiso 1 1 calc GR . . . .
H9B H 0.2111 0.6220 0.6412 0.070 Uiso 1 1 calc GR . . . .
H9C H 0.2413 0.5919 0.6536 0.070 Uiso 1 1 calc GR . . . .
C10 C 0.2057(2) 0.5256(10) 0.5631(3) 0.047(3) Uani 1 1 d . . . . .
H10A H 0.2108 0.5270 0.5392 0.070 Uiso 1 1 calc GR . . . .
H10B H 0.1906 0.5763 0.5651 0.070 Uiso 1 1 calc GR . . . .
H10C H 0.2008 0.4480 0.5691 0.070 Uiso 1 1 calc GR . . . .
C11 C 0.2421(3) 0.7234(9) 0.5806(3) 0.050(3) Uani 1 1 d . . . . .
H11A H 0.2569 0.7522 0.5960 0.075 Uiso 1 1 calc GR . . . .
H11B H 0.2264 0.7714 0.5827 0.075 Uiso 1 1 calc GR . . . .
H11C H 0.2469 0.7248 0.5567 0.075 Uiso 1 1 calc GR . . . .
C12 C 0.2796(4) 0.4154(14) 0.4726(3) 0.078(5) Uani 1 1 d . . . . .
H12A H 0.2661 0.3555 0.4723 0.117 Uiso 1 1 calc GR . . . .
H12B H 0.2863 0.4211 0.4496 0.117 Uiso 1 1 calc GR . . . .
H12C H 0.2717 0.4880 0.4785 0.117 Uiso 1 1 calc GR . . . .
C13 C 0.3371(4) 0.4547(17) 0.4932(4) 0.089(5) Uani 1 1 d . . . . .
H13A H 0.3334 0.5361 0.4908 0.133 Uiso 1 1 calc GR . . . .
H13B H 0.3424 0.4248 0.4712 0.133 Uiso 1 1 calc GR . . . .
H13C H 0.3516 0.4429 0.5113 0.133 Uiso 1 1 calc GR . . . .
C14 C 0.3147(3) 0.2250(12) 0.5032(4) 0.067(4) Uani 1 1 d . . . . .
H14A H 0.3312 0.2089 0.5174 0.100 Uiso 1 1 calc GR . . . .
H14B H 0.3167 0.2026 0.4793 0.100 Uiso 1 1 calc GR . . . .
H14C H 0.3000 0.1821 0.5121 0.100 Uiso 1 1 calc GR . . . .
C15 C 0.3660(2) 0.5865(10) 0.6054(4) 0.052(3) Uani 1 1 d . . . . .
C16 C 0.3563(2) 0.6623(9) 0.6309(3) 0.045(3) Uani 1 1 d . . . . .
C17 C 0.3365(2) 0.7307(9) 0.6123(3) 0.036(2) Uani 1 1 d . . . . .
H17 H 0.3267 0.7886 0.6225 0.043 Uiso 1 1 calc R . . . .
C18 C 0.3335(2) 0.7008(9) 0.5760(3) 0.038(2) Uani 1 1 d . . . . .
C19 C 0.3514(3) 0.6077(10) 0.5735(3) 0.053(3) Uani 1 1 d . . . . .
H19 H 0.3532 0.5654 0.5530 0.063 Uiso 1 1 calc R . . . .
C20 C 0.4248(4) 0.5851(16) 0.5967(7) 0.105(6) Uani 1 1 d . U . . .
H20A H 0.4221 0.6054 0.5722 0.158 Uiso 1 1 calc GR . . . .
H20B H 0.4414 0.5430 0.6009 0.158 Uiso 1 1 calc GR . . . .
H20C H 0.4255 0.6543 0.6108 0.158 Uiso 1 1 calc GR . . . .
C21 C 0.4040(3) 0.4264(13) 0.6524(5) 0.085(6) Uani 1 1 d . . . . .
H21A H 0.4132 0.4812 0.6681 0.128 Uiso 1 1 calc GR . . . .
H21B H 0.4153 0.3596 0.6501 0.128 Uiso 1 1 calc GR . . . .
H21C H 0.3873 0.4031 0.6617 0.128 Uiso 1 1 calc GR . . . .
C22 C 0.3924(4) 0.3839(14) 0.5752(5) 0.087(5) Uani 1 1 d . U . . .
H22A H 0.3762 0.3402 0.5781 0.131 Uiso 1 1 calc GR . . . .
H22B H 0.4078 0.3330 0.5773 0.131 Uiso 1 1 calc GR . . . .
H22C H 0.3911 0.4195 0.5523 0.131 Uiso 1 1 calc GR . . . .
C23 C 0.3507(3) 0.8396(13) 0.6871(4) 0.064(4) Uani 1 1 d . . . . .
H23A H 0.3546 0.8996 0.6708 0.097 Uiso 1 1 calc GR . . . .
H23B H 0.3567 0.8633 0.7107 0.097 Uiso 1 1 calc GR . . . .
H23C H 0.3315 0.8257 0.6857 0.097 Uiso 1 1 calc GR . . . .
C24 C 0.4049(3) 0.7399(13) 0.6764(4) 0.071(4) Uani 1 1 d . . . . .
H24A H 0.4154 0.6697 0.6768 0.107 Uiso 1 1 calc GR . . . .
H24B H 0.4103 0.7852 0.6970 0.107 Uiso 1 1 calc GR . . . .
H24C H 0.4081 0.7836 0.6556 0.107 Uiso 1 1 calc GR . . . .
C25 C 0.3633(4) 0.6003(15) 0.7112(4) 0.091(6) Uani 1 1 d . . . . .
H25A H 0.3447 0.6032 0.7168 0.137 Uiso 1 1 calc GR . . . .
H25B H 0.3749 0.6197 0.7319 0.137 Uiso 1 1 calc GR . . . .
H25C H 0.3675 0.5235 0.7036 0.137 Uiso 1 1 calc GR . . . .
C26 C 0.3493(3) 0.8476(13) 0.5195(4) 0.067(4) Uani 1 1 d . . . . .
H26A H 0.3637 0.8697 0.5368 0.101 Uiso 1 1 calc GR . . . .
H26B H 0.3444 0.9128 0.5047 0.101 Uiso 1 1 calc GR . . . .
H26C H 0.3555 0.7854 0.5054 0.101 Uiso 1 1 calc GR . . . .
C27 C 0.3042(3) 0.9216(10) 0.5625(4) 0.058(4) Uani 1 1 d . . . . .
H27A H 0.2911 0.8935 0.5777 0.088 Uiso 1 1 calc GR . . . .
H27B H 0.2954 0.9704 0.5446 0.088 Uiso 1 1 calc GR . . . .
H27C H 0.3179 0.9652 0.5762 0.088 Uiso 1 1 calc GR . . . .
C28 C 0.2951(3) 0.7420(13) 0.5076(3) 0.069(4) Uani 1 1 d . . . . .
H28A H 0.3009 0.6668 0.5004 0.103 Uiso 1 1 calc GR . . . .
H28B H 0.2938 0.7933 0.4876 0.103 Uiso 1 1 calc GR . . . .
H28C H 0.2777 0.7358 0.5168 0.103 Uiso 1 1 calc GR . . . .
C29 C 0.2870(2) 0.6601(10) 0.6779(3) 0.043(3) Uani 1 1 d . . . . .
C30 C 0.2822(2) 0.7667(10) 0.6636(3) 0.044(3) Uani 1 1 d . . . . .
H30 H 0.2856 0.7804 0.6403 0.053 Uiso 1 1 calc R . . . .
C31 C 0.2723(2) 0.8555(10) 0.6835(3) 0.044(3) Uani 1 1 d . . . . .
H31 H 0.2705 0.9297 0.6740 0.053 Uiso 1 1 calc R . . . .
C32 C 0.2653(3) 0.8356(12) 0.7163(3) 0.054(3) Uani 1 1 d . . . . .
C33 C 0.2694(3) 0.7292(11) 0.7303(3) 0.053(3) Uani 1 1 d . . . . .
H33 H 0.2648 0.7150 0.7532 0.064 Uiso 1 1 calc R . . . .
C34 C 0.2800(2) 0.6417(10) 0.7116(3) 0.044(3) Uani 1 1 d . . . . .
H34 H 0.2825 0.5688 0.7218 0.053 Uiso 1 1 calc R . . . .
C35 C 0.2534(3) 0.9319(12) 0.7365(4) 0.062(4) Uani 1 1 d . . . . .
H35A H 0.2527 1.0013 0.7225 0.093 Uiso 1 1 calc GR . . . .
H35B H 0.2645 0.9452 0.7580 0.093 Uiso 1 1 calc GR . . . .
H35C H 0.2354 0.9110 0.7418 0.093 Uiso 1 1 calc GR . . . .
C36 C 0.3402(2) 0.2693(10) 0.6512(3) 0.041(3) Uani 1 1 d . . . . .
C37 C 0.3580(2) 0.1819(10) 0.6368(3) 0.038(2) Uani 1 1 d . . . . .
C38 C 0.3780(2) 0.1300(10) 0.6572(3) 0.047(3) Uani 1 1 d . . . . .
H38 H 0.3801 0.1452 0.6813 0.056 Uiso 1 1 calc R . . . .
C39 C 0.3955(3) 0.0540(10) 0.6424(3) 0.052(3) Uani 1 1 d . . . . .
H39 H 0.4099 0.0222 0.6564 0.063 Uiso 1 1 calc R . . . .
C40 C 0.3920(2) 0.0248(10) 0.6076(3) 0.044(3) Uani 1 1 d . . . . .
C41 C 0.3715(2) 0.0777(11) 0.5871(3) 0.050(3) Uani 1 1 d . . . . .
H41 H 0.3691 0.0614 0.5631 0.060 Uiso 1 1 calc R . . . .
C42 C 0.3547(2) 0.1538(9) 0.6017(3) 0.044(3) Uani 1 1 d . . . . .
H42 H 0.3406 0.1875 0.5875 0.052 Uiso 1 1 calc R . . . .
C43 C 0.4097(3) -0.0612(12) 0.5914(4) 0.058(3) Uani 1 1 d . . . . .
H43A H 0.4263 -0.0696 0.6060 0.087 Uiso 1 1 calc GR . . . .
H43B H 0.4135 -0.0349 0.5684 0.087 Uiso 1 1 calc GR . . . .
H43C H 0.4005 -0.1346 0.5894 0.087 Uiso 1 1 calc GR . . . .
C44 C 0.3319(2) 0.2464(10) 0.6874(3) 0.039(2) Uani 1 1 d . . . . .
C45 C 0.3276(2) 0.3324(10) 0.7092(3) 0.045(3) Uani 1 1 d . . . . .
H45 H 0.3306 0.4081 0.7020 0.054 Uiso 1 1 calc R . . . .
C46 C 0.3187(3) 0.3145(12) 0.7415(3) 0.054(3) Uani 1 1 d . . . . .
H46 H 0.3165 0.3772 0.7564 0.065 Uiso 1 1 calc R . . . .
C47 C 0.3130(2) 0.2036(11) 0.7524(3) 0.047(3) Uani 1 1 d . . . . .
C48 C 0.3175(3) 0.1149(12) 0.7297(3) 0.053(3) Uani 1 1 d . . . . .
H48 H 0.3140 0.0393 0.7366 0.064 Uiso 1 1 calc R . . . .
C49 C 0.3270(2) 0.1328(11) 0.6974(3) 0.045(3) Uani 1 1 d . . . . .
H49 H 0.3300 0.0709 0.6825 0.054 Uiso 1 1 calc R . . . .
C50 C 0.3034(3) 0.1825(13) 0.7873(3) 0.064(4) Uani 1 1 d . . . . .
H50A H 0.3159 0.2156 0.8052 0.096 Uiso 1 1 calc GR . . . .
H50B H 0.3021 0.1005 0.7912 0.096 Uiso 1 1 calc GR . . . .
H50C H 0.2859 0.2174 0.7885 0.096 Uiso 1 1 calc GR . . . .
H3A H 0.3827(13) 0.068(6) 0.856(2) 0.01(2) Uiso 1 1 d D . . . .
H1 H 0.297(3) 0.520(8) 0.673(3) 0.06(4) Uiso 1 1 d D . . . .

loop_
_atom_site_aniso_label
_atom_site_aniso_U_11
_atom_site_aniso_U_22
_atom_site_aniso_U_33
_atom_site_aniso_U_23
_atom_site_aniso_U_13
_atom_site_aniso_U_12
U1 0.03355(19) 0.0315(2) 0.02760(18) 0.00065(13) -0.00226(13) -0.00032(13)
U2 0.0326(2) 0.0424(2) 0.0493(2) -0.00675(17) -0.00616(15) 0.00168(15)
Si7 0.062(2) 0.081(3) 0.064(2) -0.029(2) -0.0121(19) 0.002(2)
Si8 0.052(2) 0.068(2) 0.054(2) 0.0068(18) -0.0067(16) 0.0121(17)
Si9 0.0372(17) 0.065(2) 0.066(2) -0.0125(18) 0.0021(15) -0.0055(16)
Si10 0.0367(16) 0.0428(18) 0.0575(19) -0.0026(15) -0.0026(14) -0.0001(13)
Si11 0.0417(17) 0.0453(18) 0.0504(18) -0.0111(14) -0.0083(14) -0.0002(14)
Si12 0.0451(18) 0.0464(19) 0.065(2) -0.0037(16) 0.0075(15) 0.0083(15)
N3 0.029(5) 0.035(5) 0.062(6) -0.010(4) -0.012(4) 0.003(4)
N4 0.041(5) 0.041(6) 0.060(6) -0.007(5) -0.004(4) 0.006(4)
C51 0.052(7) 0.048(7) 0.055(7) -0.009(6) -0.007(6) 0.009(6)
C52 0.049(7) 0.054(7) 0.046(6) -0.007(6) -0.013(5) 0.018(6)
C53 0.032(6) 0.053(7) 0.051(6) 0.009(6) 0.009(5) -0.009(5)
C54 0.048(7) 0.051(7) 0.054(7) 0.000(6) -0.003(6) -0.003(6)
C55 0.040(6) 0.047(7) 0.055(7) -0.018(6) -0.009(5) 0.007(5)
C56 0.108(13) 0.157(15) 0.068(10) -0.044(11) 0.006(9) 0.006(12)
C57 0.095(13) 0.103(14) 0.057(9) -0.026(9) -0.029(9) 0.009(10)
C58 0.087(11) 0.101(12) 0.123(13) -0.049(11) -0.024(10) 0.024(10)
C59 0.101(14) 0.124(16) 0.062(10) 0.036(10) -0.002(9) 0.020(12)
C60 0.041(7) 0.090(11) 0.066(8) 0.010(8) -0.007(6) 0.024(7)
C61 0.087(11) 0.060(9) 0.067(9) 0.013(8) 0.011(8) 0.014(8)
C62 0.064(10) 0.109(13) 0.187(17) -0.042(13) -0.017(11) -0.012(10)
C63 0.110(14) 0.163(17) 0.137(15) -0.032(13) 0.031(12) -0.023(13)
C64 0.078(11) 0.128(14) 0.116(12) 0.040(11) -0.026(10) -0.022(10)
C65 0.042(7) 0.041(7) 0.066(8) -0.010(6) -0.004(6) 0.008(5)
C66 0.029(5) 0.045(7) 0.048(6) -0.007(5) 0.000(4) 0.007(4)
C67 0.037(6) 0.038(6) 0.061(7) 0.003(5) -0.014(5) 0.000(5)
C68 0.033(6) 0.045(7) 0.064(7) -0.012(6) 0.004(5) 0.000(5)
C69 0.043(6) 0.052(7) 0.046(6) -0.001(6) 0.000(5) -0.015(5)
C70 0.048(7) 0.044(7) 0.055(7) -0.001(6) -0.005(6) 0.008(5)
C71 0.054(8) 0.049(8) 0.074(9) 0.013(7) -0.007(7) -0.004(6)
C72 0.054(8) 0.055(8) 0.068(8) -0.002(7) 0.003(6) -0.010(6)
C73 0.048(8) 0.070(10) 0.066(9) -0.004(7) -0.017(7) 0.008(6)
C74 0.061(8) 0.046(7) 0.047(7) -0.014(6) 0.003(6) 0.005(6)
C75 0.049(7) 0.046(7) 0.079(9) -0.012(7) -0.020(7) -0.001(6)
C76 0.048(8) 0.068(9) 0.078(9) -0.008(8) 0.005(7) 0.013(7)
C77 0.081(10) 0.043(8) 0.073(9) -0.004(7) 0.017(8) 0.004(7)
C78 0.061(9) 0.081(11) 0.100(12) 0.016(9) 0.018(8) 0.029(8)
C79 0.040(6) 0.055(8) 0.055(7) -0.006(6) -0.011(5) -0.008(5)
C80 0.064(9) 0.061(9) 0.074(9) -0.007(7) -0.023(7) 0.015(7)
C81 0.067(9) 0.048(8) 0.078(9) -0.018(7) -0.025(8) -0.002(7)
C82 0.066(9) 0.070(10) 0.061(8) -0.002(7) -0.029(7) -0.023(8)
C83 0.055(8) 0.060(9) 0.063(8) 0.000(7) -0.009(6) -0.004(7)
C84 0.035(6) 0.064(8) 0.055(7) -0.007(6) 0.000(5) 0.000(6)
C85 0.095(12) 0.092(12) 0.058(9) -0.005(8) -0.025(8) -0.037(10)
C86 0.055(7) 0.051(8) 0.051(7) 0.013(6) -0.007(6) -0.016(6)
C87 0.036(6) 0.044(7) 0.059(7) 0.001(6) -0.001(5) -0.002(5)
C88 0.050(7) 0.041(7) 0.051(7) 0.001(5) -0.008(5) -0.002(5)
C89 0.049(7) 0.036(6) 0.065(8) -0.006(6) -0.008(6) -0.003(5)
C90 0.042(7) 0.067(9) 0.065(8) -0.007(7) -0.001(6) 0.000(6)
C91 0.045(7) 0.034(6) 0.077(9) -0.006(6) -0.003(6) -0.004(5)
C92 0.040(6) 0.046(7) 0.060(7) 0.004(6) 0.005(5) -0.001(5)
C93 0.057(8) 0.045(8) 0.094(11) 0.019(7) -0.006(7) 0.002(6)
C94 0.042(6) 0.033(6) 0.053(7) -0.008(5) -0.001(5) 0.003(5)
C95 0.056(8) 0.062(8) 0.039(6) 0.001(6) 0.005(5) 0.005(6)
C96 0.050(8) 0.086(11) 0.051(7) -0.011(7) -0.008(6) -0.002(7)
C97 0.042(7) 0.055(8) 0.077(9) -0.022(7) 0.005(6) 0.001(6)
C98 0.057(8) 0.064(9) 0.049(7) -0.008(6) 0.006(6) 0.005(7)
C99 0.043(6) 0.044(7) 0.053(7) -0.001(6) -0.002(5) 0.001(5)
C100 0.058(9) 0.095(12) 0.086(11) -0.037(9) -0.017(8) -0.002(8)
Si1 0.0451(17) 0.0388(16) 0.0370(15) 0.0035(13) -0.0011(12) -0.0012(13)
Si2 0.0313(14) 0.0401(16) 0.0365(14) 0.0016(12) -0.0031(11) 0.0007(12)
Si3 0.055(2) 0.061(2) 0.0381(16) -0.0073(15) 0.0075(14) -0.0025(17)
Si4 0.0356(19) 0.046(2) 0.138(4) 0.016(2) 0.018(2) 0.0080(15)
Si5 0.0488(19) 0.051(2) 0.0561(19) 0.0118(16) -0.0214(15) -0.0146(15)
Si6 0.0553(19) 0.0468(19) 0.0400(16) 0.0142(14) 0.0011(14) -0.0045(15)
N1 0.053(6) 0.038(5) 0.017(4) -0.013(4) -0.007(4) 0.002(4)
N2 0.035(4) 0.029(4) 0.035(4) -0.003(4) -0.006(3) 0.007(4)
C1 0.034(5) 0.026(5) 0.043(6) 0.001(4) 0.004(4) -0.008(4)
C2 0.027(5) 0.038(6) 0.029(5) 0.004(4) -0.003(4) -0.002(4)
C3 0.041(6) 0.038(6) 0.031(5) 0.005(4) -0.004(4) -0.001(5)
C4 0.044(6) 0.048(7) 0.039(6) -0.001(5) 0.004(5) -0.003(5)
C5 0.035(5) 0.047(6) 0.032(5) 0.000(5) 0.000(4) 0.007(5)
C6 0.055(7) 0.056(8) 0.043(6) -0.005(6) 0.006(5) -0.023(6)
C7 0.056(7) 0.039(6) 0.053(7) 0.006(5) -0.003(6) -0.011(6)
C8 0.049(7) 0.045(7) 0.069(8) 0.006(6) -0.005(6) -0.005(6)
C9 0.035(6) 0.057(8) 0.049(6) 0.000(6) 0.004(5) 0.008(5)
C10 0.043(6) 0.045(7) 0.051(7) 0.004(5) -0.006(5) -0.007(5)
C11 0.060(8) 0.032(6) 0.054(7) 0.004(5) -0.013(6) 0.017(5)
C12 0.121(14) 0.079(11) 0.033(6) -0.024(7) -0.004(7) 0.002(9)
C13 0.110(14) 0.097(13) 0.062(9) -0.028(9) 0.023(9) -0.025(11)
C14 0.085(11) 0.061(9) 0.057(8) -0.032(7) 0.020(7) -0.007(8)
C15 0.032(6) 0.039(7) 0.084(9) 0.005(6) 0.003(6) 0.002(5)
C16 0.029(5) 0.030(6) 0.076(8) 0.006(6) -0.002(5) -0.005(4)
C17 0.038(6) 0.030(5) 0.038(5) 0.000(4) 0.000(4) 0.003(4)
C18 0.036(5) 0.043(6) 0.036(5) 0.013(5) 0.013(4) -0.019(5)
C19 0.070(9) 0.033(6) 0.055(7) -0.013(6) 0.009(6) 0.003(6)
C20 0.066(10) 0.080(11) 0.175(16) 0.013(11) 0.036(11) -0.009(8)
C21 0.056(9) 0.049(9) 0.145(16) 0.017(9) -0.025(10) 0.005(7)
C22 0.098(11) 0.057(9) 0.115(12) 0.003(9) 0.056(10) 0.018(8)
C23 0.059(8) 0.071(10) 0.062(8) -0.013(7) -0.001(7) -0.019(7)
C24 0.052(8) 0.056(8) 0.099(11) 0.011(8) -0.029(8) -0.018(7)
C25 0.099(13) 0.088(12) 0.077(10) 0.032(9) -0.052(10) -0.048(10)
C26 0.087(11) 0.058(9) 0.061(8) 0.015(7) 0.027(7) 0.004(8)
C27 0.061(8) 0.042(7) 0.070(9) 0.020(6) -0.009(7) -0.003(6)
C28 0.091(11) 0.073(10) 0.040(7) 0.024(7) -0.016(7) -0.025(8)
C29 0.037(6) 0.050(7) 0.041(6) 0.010(5) -0.008(5) -0.015(5)
C30 0.033(6) 0.055(7) 0.042(6) 0.000(5) -0.004(5) -0.001(5)
C31 0.046(6) 0.037(6) 0.050(7) 0.006(5) 0.004(5) 0.005(5)
C32 0.051(7) 0.058(8) 0.052(7) -0.009(6) 0.004(6) -0.004(6)
C33 0.064(8) 0.056(8) 0.040(6) 0.004(6) 0.005(6) 0.001(6)
C34 0.066(8) 0.044(7) 0.024(5) 0.003(5) 0.006(5) 0.003(6)
C35 0.059(8) 0.053(8) 0.075(9) -0.023(7) 0.018(7) 0.002(6)
C36 0.031(5) 0.050(7) 0.040(6) -0.005(5) -0.006(4) -0.003(5)
C37 0.034(5) 0.042(6) 0.037(5) -0.006(5) 0.006(4) 0.008(5)
C38 0.049(7) 0.041(7) 0.050(7) 0.012(5) 0.001(5) 0.002(5)
C39 0.048(7) 0.041(7) 0.067(8) 0.017(6) 0.001(6) 0.011(5)
C40 0.038(6) 0.044(7) 0.051(7) -0.001(5) 0.002(5) -0.003(5)
C41 0.047(7) 0.052(8) 0.050(7) -0.007(6) -0.002(5) 0.007(6)
C42 0.054(7) 0.036(6) 0.039(6) 0.006(5) -0.006(5) 0.016(5)
C43 0.047(7) 0.064(9) 0.063(8) 0.003(7) 0.009(6) 0.019(6)
C44 0.033(5) 0.041(6) 0.040(6) 0.000(5) -0.008(4) 0.006(5)
C45 0.052(7) 0.043(7) 0.038(6) 0.009(5) -0.008(5) 0.003(5)
C46 0.057(8) 0.061(8) 0.041(6) -0.008(6) -0.018(6) 0.004(6)
C47 0.039(6) 0.060(8) 0.041(6) 0.006(6) -0.002(5) -0.004(5)
C48 0.055(8) 0.053(8) 0.049(7) 0.007(6) -0.007(6) -0.004(6)
C49 0.055(7) 0.049(7) 0.033(5) 0.009(5) 0.007(5) 0.006(6)
C50 0.059(8) 0.082(10) 0.049(7) 0.009(7) -0.004(6) 0.018(7)

loop_
_atom_type_symbol
_atom_type_description
_atom_type_scat_dispersion_real
_atom_type_scat_dispersion_imag
_atom_type_scat_source
C C 0.0181 0.0091 'International Tables Vol C Tables 4.2.6.8 and 6.1.1.4'
H H 0.0000 0.0000 'International Tables Vol C Tables 4.2.6.8 and 6.1.1.4'
N N 0.0311 0.0180 'International Tables Vol C Tables 4.2.6.8 and 6.1.1.4'
Si Si 0.2541 0.3302 'International Tables Vol C Tables 4.2.6.8 and 6.1.1.4'
U U -4.3638 13.4090 'International Tables Vol C Tables 4.2.6.8 and 6.1.1.4'

loop_
_geom_angle_atom_site_label_1
_geom_angle_atom_site_label_2
_geom_angle_atom_site_label_3
_geom_angle
_geom_angle_site_symmetry_1
_geom_angle_site_symmetry_3
_geom_angle_publ_flag
N1 U1 C1 90.3(3) . . ?
N1 U1 C2 84.6(3) . . ?
N1 U1 C3 110.5(3) . . ?
N1 U1 C4 135.1(3) . . ?
N1 U1 C5 118.4(3) . . ?
N1 U1 C15 113.4(4) . . ?
N1 U1 C16 84.4(4) . . ?
N1 U1 C17 81.9(3) . . ?
N1 U1 C18 107.5(3) . . ?
N1 U1 C19 129.6(4) . . ?
N2 U1 N1 95.6(3) . . ?
N2 U1 C1 84.1(3) . . ?
N2 U1 C2 114.8(3) . . ?
N2 U1 C3 124.9(3) . . ?
N2 U1 C4 98.7(3) . . ?
N2 U1 C5 76.2(3) . . ?
N2 U1 C15 87.0(3) . . ?
N2 U1 C16 97.7(3) . . ?
N2 U1 C17 127.0(3) . . ?
N2 U1 C18 135.9(3) . . ?
N2 U1 C19 108.0(4) . . ?
C1 U1 C4 49.7(3) . . ?
C1 U1 C5 28.9(3) . . ?
C1 U1 C16 174.5(3) . . ?
C1 U1 C17 148.3(3) . . ?
C1 U1 C18 131.3(3) . . ?
C2 U1 C1 30.8(3) . . ?
C2 U1 C4 50.8(3) . . ?
C2 U1 C5 49.2(3) . . ?
C2 U1 C15 151.0(4) . . ?
C2 U1 C16 146.6(3) . . ?
C2 U1 C17 117.6(3) . . ?
C2 U1 C18 104.6(3) . . ?
C3 U1 C1 49.7(3) . . ?
C3 U1 C2 30.4(3) . . ?
C3 U1 C4 30.7(3) . . ?
C3 U1 C5 48.7(3) . . ?
C3 U1 C15 121.5(4) . . ?
C3 U1 C16 131.4(3) . . ?
C3 U1 C17 104.8(3) . . ?
C3 U1 C18 81.7(3) . . ?
C4 U1 C5 29.6(3) . . ?
C4 U1 C16 134.7(4) . . ?
C4 U1 C17 120.1(3) . . ?
C4 U1 C18 90.9(3) . . ?
C5 U1 C16 156.6(3) . . ?
C5 U1 C17 149.6(3) . . ?
C5 U1 C18 120.4(3) . . ?
C15 U1 C1 155.5(4) . . ?
C15 U1 C4 109.7(4) . . ?
C15 U1 C5 126.6(4) . . ?
C15 U1 C16 30.0(4) . . ?
C15 U1 C17 48.3(3) . . ?
C15 U1 C18 49.6(3) . . ?
C16 U1 C17 29.4(3) . . ?
C16 U1 C18 49.9(3) . . ?
C17 U1 C18 29.7(3) . . ?
C19 U1 C1 134.9(3) . . ?
C19 U1 C2 121.2(4) . . ?
C19 U1 C3 91.7(4) . . ?
C19 U1 C4 85.3(4) . . ?
C19 U1 C5 110.3(3) . . ?
C19 U1 C15 29.9(4) . . ?
C19 U1 C16 49.5(4) . . ?
C19 U1 C17 48.3(3) . . ?
C19 U1 C18 29.8(3) . . ?
N3 U2 C51 87.3(4) . . ?
N3 U2 C52 89.9(4) . . ?
N3 U2 C53 118.0(4) . . ?
N3 U2 C54 136.2(4) . . ?
N3 U2 C55 114.3(4) . . ?
N3 U2 C65 84.9(4) . . ?
N3 U2 C66 113.6(4) . . ?
N3 U2 C67 129.7(4) . . ?
N3 U2 C68 108.3(3) . . ?
N3 U2 C69 83.5(3) . . ?
N3 U2 H3A 18.5(12) . . ?
N4 U2 N3 93.9(4) . . ?
N4 U2 C51 114.5(4) . . ?
N4 U2 C52 84.1(4) . . ?
N4 U2 C53 74.2(4) . . ?
N4 U2 C54 96.4(4) . . ?
N4 U2 C55 122.4(4) . . ?
N4 U2 C65 100.7(4) . . ?
N4 U2 C66 88.9(4) . . ?
N4 U2 C67 109.9(4) . . ?
N4 U2 C68 137.7(4) . . ?
N4 U2 C69 129.4(4) . . ?
N4 U2 H3A 75.4(12) . . ?
C51 U2 C52 30.4(4) . . ?
C51 U2 C53 49.4(4) . . ?
C51 U2 C54 49.8(4) . . ?
C51 U2 C55 30.2(3) . . ?
C51 U2 C65 144.3(4) . . ?
C51 U2 C66 148.1(3) . . ?
C51 U2 C67 118.5(4) . . ?
C51 U2 C68 102.3(4) . . ?
C51 U2 C69 115.8(4) . . ?
C51 U2 H3A 94.1(19) . . ?
C52 U2 C53 29.7(3) . . ?
C52 U2 C54 49.3(3) . . ?
C52 U2 C65 173.1(3) . . ?
C52 U2 C68 129.8(4) . . ?
C52 U2 C69 146.1(4) . . ?
C52 U2 H3A 87(2) . . ?
C53 U2 C54 29.3(3) . . ?
C53 U2 C68 121.0(3) . . ?
C53 U2 C69 149.1(3) . . ?
C53 U2 H3A 110.8(19) . . ?
C54 U2 C68 91.8(4) . . ?
C54 U2 C69 119.9(4) . . ?
C54 U2 H3A 136(2) . . ?
C55 U2 C52 49.2(4) . . ?
C55 U2 C53 48.3(4) . . ?
C55 U2 C54 29.6(4) . . ?
C55 U2 C65 129.5(4) . . ?
C55 U2 C67 89.8(4) . . ?
C55 U2 C68 81.0(4) . . ?
C55 U2 C69 104.0(4) . . ?
C55 U2 H3A 123.9(19) . . ?
C65 U2 C53 156.5(3) . . ?
C65 U2 C54 134.0(3) . . ?
C65 U2 C68 48.5(4) . . ?
C65 U2 C69 28.7(4) . . ?
C65 U2 H3A 89(2) . . ?
C66 U2 C52 156.0(4) . . ?
C66 U2 C53 126.4(3) . . ?
C66 U2 C54 109.1(3) . . ?
C66 U2 C55 119.1(3) . . ?
C66 U2 C65 30.2(3) . . ?
C66 U2 C67 29.6(4) . . ?
C66 U2 C68 49.5(3) . . ?
C66 U2 C69 48.2(3) . . ?
C66 U2 H3A 113(2) . . ?
C67 U2 C52 134.7(4) . . ?
C67 U2 C53 111.0(3) . . ?
C67 U2 C54 85.8(4) . . ?
C67 U2 C65 48.2(4) . . ?
C67 U2 C68 29.5(3) . . ?
C67 U2 C69 46.9(3) . . ?
C67 U2 H3A 138(2) . . ?
C68 U2 H3A 123.3(16) . . ?
C69 U2 C68 28.5(3) . . ?
C69 U2 H3A 96.1(18) . . ?
C51 Si7 C57 115.6(7) . . ?
C56 Si7 C51 109.0(8) . . ?
C56 Si7 C57 108.8(9) . . ?
C56 Si7 C58 104.5(11) . . ?
C58 Si7 C51 109.1(7) . . ?
C58 Si7 C57 109.2(9) . . ?
C52 Si8 C61 108.1(6) . . ?
C59 Si8 C52 108.4(7) . . ?
C59 Si8 C61 106.7(8) . . ?
C60 Si8 C52 115.2(7) . . ?
C60 Si8 C59 110.2(8) . . ?
C60 Si8 C61 107.8(8) . . ?
C54 Si9 C64 116.8(7) . . ?
C62 Si9 C54 111.8(8) . . ?
C62 Si9 C64 98.1(11) . . ?
C63 Si9 C54 107.2(9) . . ?
C63 Si9 C62 119.6(12) . . ?
C63 Si9 C64 103.2(12) . . ?
C70 Si10 C65 115.2(6) . . ?
C71 Si10 C65 110.3(6) . . ?
C71 Si10 C70 109.3(6) . . ?
C72 Si10 C65 107.9(6) . . ?
C72 Si10 C70 107.3(6) . . ?
C72 Si10 C71 106.5(6) . . ?
C73 Si11 C66 108.1(6) . . ?
C74 Si11 C66 114.4(5) . . ?
C74 Si11 C73 107.5(7) . . ?
C74 Si11 C75 109.6(6) . . ?
C75 Si11 C66 108.7(6) . . ?
C75 Si11 C73 108.5(6) . . ?
C76 Si12 C68 105.6(6) . . ?
C76 Si12 C77 109.1(7) . . ?
C77 Si12 C68 108.6(6) . . ?
C78 Si12 C68 118.0(7) . . ?
C78 Si12 C76 105.7(7) . . ?
C78 Si12 C77 109.4(8) . . ?
U2 N3 H3A 106(6) . . ?
C79 N3 U2 153.2(8) . . ?
C79 N3 H3A 99(6) . . ?
C86 N4 U2 176.6(9) . . ?
Si7 C51 U2 123.6(7) . . ?
C52 C51 U2 76.6(8) . . ?
C52 C51 Si7 131.0(9) . . ?
C55 C51 U2 75.0(8) . . ?
C55 C51 Si7 121.3(10) . . ?
C55 C51 C52 106.4(10) . . ?
Si8 C52 U2 125.2(6) . . ?
C51 C52 U2 73.0(8) . . ?
C51 C52 Si8 133.0(9) . . ?
C53 C52 U2 75.5(7) . . ?
C53 C52 Si8 119.3(9) . . ?
C53 C52 C51 106.8(10) . . ?
U2 C53 H53 115.8 . . ?
C52 C53 U2 74.8(7) . . ?
C52 C53 H53 124.8 . . ?
C54 C53 U2 76.4(7) . . ?
C54 C53 C52 110.4(11) . . ?
C54 C53 H53 124.8 . . ?
Si9 C54 U2 136.0(6) . . ?
C53 C54 U2 74.3(7) . . ?
C53 C54 Si9 123.6(9) . . ?
C53 C54 C55 105.7(10) . . ?
C55 C54 U2 72.0(8) . . ?
C55 C54 Si9 126.8(10) . . ?
U2 C55 H55 114.1 . . ?
C51 C55 U2 74.8(8) . . ?
C51 C55 H55 124.7 . . ?
C54 C55 U2 78.4(8) . . ?
C54 C55 C51 110.7(11) . . ?
C54 C55 H55 124.7 . . ?
Si7 C56 H56A 109.5 . . ?
Si7 C56 H56B 109.5 . . ?
Si7 C56 H56C 109.5 . . ?
H56A C56 H56B 109.5 . . ?
H56A C56 H56C 109.5 . . ?
H56B C56 H56C 109.5 . . ?
Si7 C57 H57A 109.5 . . ?
Si7 C57 H57B 109.5 . . ?
Si7 C57 H57C 109.5 . . ?
H57A C57 H57B 109.5 . . ?
H57A C57 H57C 109.5 . . ?
H57B C57 H57C 109.5 . . ?
Si7 C58 H58A 109.5 . . ?
Si7 C58 H58B 109.5 . . ?
Si7 C58 H58C 109.5 . . ?
H58A C58 H58B 109.5 . . ?
H58A C58 H58C 109.5 . . ?
H58B C58 H58C 109.5 . . ?
Si8 C59 H59A 109.5 . . ?
Si8 C59 H59B 109.5 . . ?
Si8 C59 H59C 109.5 . . ?
H59A C59 H59B 109.5 . . ?
H59A C59 H59C 109.5 . . ?
H59B C59 H59C 109.5 . . ?
Si8 C60 H60A 109.5 . . ?
Si8 C60 H60B 109.5 . . ?
Si8 C60 H60C 109.5 . . ?
H60A C60 H60B 109.5 . . ?
H60A C60 H60C 109.5 . . ?
H60B C60 H60C 109.5 . . ?
Si8 C61 H61A 109.5 . . ?
Si8 C61 H61B 109.5 . . ?
Si8 C61 H61C 109.5 . . ?
H61A C61 H61B 109.5 . . ?
H61A C61 H61C 109.5 . . ?
H61B C61 H61C 109.5 . . ?
Si9 C62 H62A 109.5 . . ?
Si9 C62 H62B 109.5 . . ?
Si9 C62 H62C 109.5 . . ?
H62A C62 H62B 109.5 . . ?
H62A C62 H62C 109.5 . . ?
H62B C62 H62C 109.5 . . ?
Si9 C63 H63A 109.5 . . ?
Si9 C63 H63B 109.5 . . ?
Si9 C63 H63C 109.5 . . ?
H63A C63 H63B 109.5 . . ?
H63A C63 H63C 109.5 . . ?
H63B C63 H63C 109.5 . . ?
Si9 C64 H64A 109.5 . . ?
Si9 C64 H64B 109.5 . . ?
Si9 C64 H64C 109.5 . . ?
H64A C64 H64B 109.5 . . ?
H64A C64 H64C 109.5 . . ?
H64B C64 H64C 109.5 . . ?
Si10 C65 U2 126.6(5) . . ?
C66 C65 U2 72.8(7) . . ?
C66 C65 Si10 131.2(10) . . ?
C69 C65 U2 77.4(8) . . ?
C69 C65 Si10 120.4(9) . . ?
C69 C65 C66 106.8(11) . . ?
Si11 C66 U2 125.3(5) . . ?
C65 C66 U2 77.0(7) . . ?
C65 C66 Si11 130.7(10) . . ?
C67 C66 U2 75.7(7) . . ?
C67 C66 Si11 121.6(8) . . ?
C67 C66 C65 105.7(10) . . ?
U2 C67 H67 113.8 . . ?
C66 C67 U2 74.7(6) . . ?
C66 C67 H67 124.2 . . ?
C66 C67 C68 111.6(10) . . ?
C68 C67 U2 79.0(7) . . ?
C68 C67 H67 124.2 . . ?
Si12 C68 U2 139.5(6) . . ?
C67 C68 U2 71.5(6) . . ?
C67 C68 Si12 127.5(9) . . ?
C69 C68 U2 75.3(7) . . ?
C69 C68 Si12 122.5(9) . . ?
C69 C68 C67 103.8(11) . . ?
U2 C69 H69 117.4 . . ?
C65 C69 U2 73.9(8) . . ?
C65 C69 C68 112.1(11) . . ?
C65 C69 H69 123.9 . . ?
C68 C69 U2 76.2(7) . . ?
C68 C69 H69 124.0 . . ?
Si10 C70 H70A 109.5 . . ?
Si10 C70 H70B 109.5 . . ?
Si10 C70 H70C 109.5 . . ?
H70A C70 H70B 109.5 . . ?
H70A C70 H70C 109.5 . . ?
H70B C70 H70C 109.5 . . ?
Si10 C71 H71A 109.5 . . ?
Si10 C71 H71B 109.5 . . ?
Si10 C71 H71C 109.5 . . ?
H71A C71 H71B 109.5 . . ?
H71A C71 H71C 109.5 . . ?
H71B C71 H71C 109.5 . . ?
Si10 C72 H72A 109.5 . . ?
Si10 C72 H72B 109.5 . . ?
Si10 C72 H72C 109.5 . . ?
H72A C72 H72B 109.5 . . ?
H72A C72 H72C 109.5 . . ?
H72B C72 H72C 109.5 . . ?
Si11 C73 H73A 109.5 . . ?
Si11 C73 H73B 109.5 . . ?
Si11 C73 H73C 109.5 . . ?
H73A C73 H73B 109.5 . . ?
H73A C73 H73C 109.5 . . ?
H73B C73 H73C 109.5 . . ?
Si11 C74 H74A 109.5 . . ?
Si11 C74 H74B 109.5 . . ?
Si11 C74 H74C 109.5 . . ?
H74A C74 H74B 109.5 . . ?
H74A C74 H74C 109.5 . . ?
H74B C74 H74C 109.5 . . ?
Si11 C75 H75A 109.5 . . ?
Si11 C75 H75B 109.5 . . ?
Si11 C75 H75C 109.5 . . ?
H75A C75 H75B 109.5 . . ?
H75A C75 H75C 109.5 . . ?
H75B C75 H75C 109.5 . . ?
Si12 C76 H76A 109.5 . . ?
Si12 C76 H76B 109.5 . . ?
Si12 C76 H76C 109.5 . . ?
H76A C76 H76B 109.5 . . ?
H76A C76 H76C 109.5 . . ?
H76B C76 H76C 109.5 . . ?
Si12 C77 H77A 109.5 . . ?
Si12 C77 H77B 109.5 . . ?
Si12 C77 H77C 109.5 . . ?
H77A C77 H77B 109.5 . . ?
H77A C77 H77C 109.5 . . ?
H77B C77 H77C 109.5 . . ?
Si12 C78 H78A 109.5 . . ?
Si12 C78 H78B 109.5 . . ?
Si12 C78 H78C 109.5 . . ?
H78A C78 H78B 109.5 . . ?
H78A C78 H78C 109.5 . . ?
H78B C78 H78C 109.5 . . ?
C80 C79 N3 120.6(11) . . ?
C84 C79 N3 122.2(12) . . ?
C84 C79 C80 117.1(12) . . ?
C79 C80 H80 119.3 . . ?
C81 C80 C79 121.4(13) . . ?
C81 C80 H80 119.3 . . ?
C80 C81 H81 119.2 . . ?
C80 C81 C82 121.7(14) . . ?
C82 C81 H81 119.2 . . ?
C81 C82 C85 120.4(15) . . ?
C83 C82 C81 116.7(12) . . ?
C83 C82 C85 122.9(14) . . ?
C82 C83 H83 118.6 . . ?
C82 C83 C84 122.8(13) . . ?
C84 C83 H83 118.6 . . ?
C79 C84 C83 120.3(13) . . ?
C79 C84 H84 119.9 . . ?
C83 C84 H84 119.9 . . ?
C82 C85 H85A 109.5 . . ?
C82 C85 H85B 109.5 . . ?
C82 C85 H85C 109.5 . . ?
H85A C85 H85B 109.5 . . ?
H85A C85 H85C 109.5 . . ?
H85B C85 H85C 109.5 . . ?
N4 C86 C87 120.0(11) . . ?
N4 C86 C94 124.0(11) . . ?
C94 C86 C87 116.0(12) . . ?
C88 C87 C86 119.8(11) . . ?
C88 C87 C92 118.9(11) . . ?
C92 C87 C86 121.2(11) . . ?
C87 C88 H88 118.9 . . ?
C87 C88 C89 122.1(11) . . ?
C89 C88 H88 118.9 . . ?
C88 C89 H89 120.1 . . ?
C88 C89 C90 119.8(12) . . ?
C90 C89 H89 120.1 . . ?
C89 C90 C93 120.3(13) . . ?
C91 C90 C89 116.2(11) . . ?
C91 C90 C93 123.5(12) . . ?
C90 C91 H91 118.0 . . ?
C92 C91 C90 124.1(12) . . ?
C92 C91 H91 118.0 . . ?
C87 C92 H92 120.6 . . ?
C91 C92 C87 118.8(12) . . ?
C91 C92 H92 120.6 . . ?
C90 C93 H93A 109.5 . . ?
C90 C93 H93B 109.5 . . ?
C90 C93 H93C 109.5 . . ?
H93A C93 H93B 109.5 . . ?
H93A C93 H93C 109.5 . . ?
H93B C93 H93C 109.5 . . ?
C95 C94 C86 119.3(11) . . ?
C99 C94 C86 122.0(11) . . ?
C99 C94 C95 118.7(11) . . ?
C94 C95 H95 120.4 . . ?
C96 C95 C94 119.3(12) . . ?
C96 C95 H95 120.4 . . ?
C95 C96 H96 119.3 . . ?
C97 C96 C95 121.4(14) . . ?
C97 C96 H96 119.3 . . ?
C96 C97 C98 117.3(12) . . ?
C96 C97 C100 121.1(13) . . ?
C98 C97 C100 121.5(13) . . ?
C97 C98 H98 118.6 . . ?
C99 C98 C97 122.9(13) . . ?
C99 C98 H98 118.6 . . ?
C94 C99 C98 120.2(12) . . ?
C94 C99 H99 119.9 . . ?
C98 C99 H99 119.9 . . ?
C97 C100 H10D 109.5 . . ?
C97 C100 H10E 109.5 . . ?
C97 C100 H10F 109.5 . . ?
H10D C100 H10E 109.5 . . ?
H10D C100 H10F 109.5 . . ?
H10E C100 H10F 109.5 . . ?
C1 Si1 C6 116.7(5) . . ?
C1 Si1 C7 109.8(5) . . ?
C7 Si1 C6 107.0(6) . . ?
C8 Si1 C1 107.4(6) . . ?
C8 Si1 C6 107.8(6) . . ?
C8 Si1 C7 107.9(6) . . ?
C2 Si2 C10 106.9(5) . . ?
C2 Si2 C11 107.9(5) . . ?
C9 Si2 C2 113.8(5) . . ?
C9 Si2 C10 110.9(6) . . ?
C9 Si2 C11 110.0(6) . . ?
C10 Si2 C11 107.0(5) . . ?
C12 Si3 C4 105.9(6) . . ?
C12 Si3 C14 109.7(7) . . ?
C13 Si3 C4 117.6(6) . . ?
C13 Si3 C12 108.5(9) . . ?
C13 Si3 C14 106.7(8) . . ?
C14 Si3 C4 108.3(6) . . ?
C15 Si4 C21 114.1(8) . . ?
C20 Si4 C15 106.8(7) . . ?
C20 Si4 C21 111.1(9) . . ?
C22 Si4 C15 108.8(8) . . ?
C22 Si4 C20 105.7(10) . . ?
C22 Si4 C21 109.8(8) . . ?
C16 Si5 C23 107.9(6) . . ?
C16 Si5 C24 108.4(7) . . ?
C16 Si5 C25 117.0(6) . . ?
C24 Si5 C23 107.0(7) . . ?
C25 Si5 C23 106.4(9) . . ?
C25 Si5 C24 109.7(7) . . ?
C18 Si6 C26 104.9(6) . . ?
C18 Si6 C27 108.9(6) . . ?
C18 Si6 C28 117.7(6) . . ?
C26 Si6 C28 106.9(7) . . ?
C27 Si6 C26 110.6(7) . . ?
C27 Si6 C28 107.7(7) . . ?
U1 N1 H1 110(10) . . ?
C29 N1 U1 152.0(8) . . ?
C29 N1 H1 98(9) . . ?
C36 N2 U1 172.9(8) . . ?
Si1 C1 U1 127.6(5) . . ?
C2 C1 U1 73.4(5) . . ?
C2 C1 Si1 129.9(8) . . ?
C5 C1 U1 77.0(6) . . ?
C5 C1 Si1 120.3(8) . . ?
C5 C1 C2 108.0(9) . . ?
Si2 C2 U1 127.5(5) . . ?
C1 C2 U1 75.8(5) . . ?
C1 C2 Si2 132.6(8) . . ?
C3 C2 U1 74.4(5) . . ?
C3 C2 Si2 119.4(7) . . ?
C3 C2 C1 105.8(9) . . ?
U1 C3 H3 114.8 . . ?
C2 C3 U1 75.2(5) . . ?
C2 C3 H3 124.9 . . ?
C2 C3 C4 110.1(9) . . ?
C4 C3 U1 76.9(6) . . ?
C4 C3 H3 124.9 . . ?
Si3 C4 U1 137.8(6) . . ?
C3 C4 U1 72.4(6) . . ?
C3 C4 Si3 124.9(8) . . ?
C5 C4 U1 75.9(6) . . ?
C5 C4 Si3 124.7(9) . . ?
C5 C4 C3 104.4(10) . . ?
U1 C5 H5 118.8 . . ?
C1 C5 U1 74.1(6) . . ?
C1 C5 C4 111.6(10) . . ?
C1 C5 H5 124.2 . . ?
C4 C5 U1 74.5(6) . . ?
C4 C5 H5 124.2 . . ?
Si1 C6 H6A 109.5 . . ?
Si1 C6 H6B 109.5 . . ?
Si1 C6 H6C 109.5 . . ?
H6A C6 H6B 109.5 . . ?
H6A C6 H6C 109.5 . . ?
H6B C6 H6C 109.5 . . ?
Si1 C7 H7A 109.5 . . ?
Si1 C7 H7B 109.5 . . ?
Si1 C7 H7C 109.5 . . ?
H7A C7 H7B 109.5 . . ?
H7A C7 H7C 109.5 . . ?
H7B C7 H7C 109.5 . . ?
Si1 C8 H8A 109.5 . . ?
Si1 C8 H8B 109.5 . . ?
Si1 C8 H8C 109.5 . . ?
H8A C8 H8B 109.5 . . ?
H8A C8 H8C 109.5 . . ?
H8B C8 H8C 109.5 . . ?
Si2 C9 H9A 109.5 . . ?
Si2 C9 H9B 109.5 . . ?
Si2 C9 H9C 109.5 . . ?
H9A C9 H9B 109.5 . . ?
H9A C9 H9C 109.5 . . ?
H9B C9 H9C 109.5 . . ?
Si2 C10 H10A 109.5 . . ?
Si2 C10 H10B 109.5 . . ?
Si2 C10 H10C 109.5 . . ?
H10A C10 H10B 109.5 . . ?
H10A C10 H10C 109.5 . . ?
H10B C10 H10C 109.5 . . ?
Si2 C11 H11A 109.5 . . ?
Si2 C11 H11B 109.5 . . ?
Si2 C11 H11C 109.5 . . ?
H11A C11 H11B 109.5 . . ?
H11A C11 H11C 109.5 . . ?
H11B C11 H11C 109.5 . . ?
Si3 C12 H12A 109.5 . . ?
Si3 C12 H12B 109.5 . . ?
Si3 C12 H12C 109.5 . . ?
H12A C12 H12B 109.5 . . ?
H12A C12 H12C 109.5 . . ?
H12B C12 H12C 109.5 . . ?
Si3 C13 H13A 109.5 . . ?
Si3 C13 H13B 109.5 . . ?
Si3 C13 H13C 109.5 . . ?
H13A C13 H13B 109.5 . . ?
H13A C13 H13C 109.5 . . ?
H13B C13 H13C 109.5 . . ?
Si3 C14 H14A 109.5 . . ?
Si3 C14 H14B 109.5 . . ?
Si3 C14 H14C 109.5 . . ?
H14A C14 H14B 109.5 . . ?
H14A C14 H14C 109.5 . . ?
H14B C14 H14C 109.5 . . ?
Si4 C15 U1 124.7(6) . . ?
C16 C15 U1 77.1(7) . . ?
C16 C15 Si4 129.4(10) . . ?
C19 C15 U1 72.6(7) . . ?
C19 C15 Si4 121.7(11) . . ?
C19 C15 C16 108.0(10) . . ?
Si5 C16 U1 127.4(6) . . ?
C15 C16 U1 72.8(6) . . ?
C15 C16 Si5 134.0(8) . . ?
C17 C16 U1 75.5(6) . . ?
C17 C16 Si5 119.1(9) . . ?
C17 C16 C15 105.3(10) . . ?
U1 C17 H17 117.0 . . ?
C16 C17 U1 75.1(6) . . ?
C16 C17 H17 124.2 . . ?
C16 C17 C18 111.6(10) . . ?
C18 C17 U1 75.4(6) . . ?
C18 C17 H17 124.2 . . ?
Si6 C18 U1 136.4(5) . . ?
C17 C18 U1 74.9(6) . . ?
C17 C18 Si6 123.1(9) . . ?
C19 C18 U1 70.1(7) . . ?
C19 C18 Si6 129.4(9) . . ?
C19 C18 C17 103.6(9) . . ?
U1 C19 H19 110.2 . . ?
C15 C19 U1 77.5(8) . . ?
C15 C19 C18 111.4(11) . . ?
C15 C19 H19 124.3 . . ?
C18 C19 U1 80.1(7) . . ?
C18 C19 H19 124.3 . . ?
Si4 C20 H20A 109.5 . . ?
Si4 C20 H20B 109.5 . . ?
Si4 C20 H20C 109.5 . . ?
H20A C20 H20B 109.5 . . ?
H20A C20 H20C 109.5 . . ?
H20B C20 H20C 109.5 . . ?
Si4 C21 H21A 109.5 . . ?
Si4 C21 H21B 109.5 . . ?
Si4 C21 H21C 109.5 . . ?
H21A C21 H21B 109.5 . . ?
H21A C21 H21C 109.5 . . ?
H21B C21 H21C 109.5 . . ?
Si4 C22 H22A 109.5 . . ?
Si4 C22 H22B 109.5 . . ?
Si4 C22 H22C 109.5 . . ?
H22A C22 H22B 109.5 . . ?
H22A C22 H22C 109.5 . . ?
H22B C22 H22C 109.5 . . ?
Si5 C23 H23A 109.5 . . ?
Si5 C23 H23B 109.5 . . ?
Si5 C23 H23C 109.5 . . ?
H23A C23 H23B 109.5 . . ?
H23A C23 H23C 109.5 . . ?
H23B C23 H23C 109.5 . . ?
Si5 C24 H24A 109.5 . . ?
Si5 C24 H24B 109.5 . . ?
Si5 C24 H24C 109.5 . . ?
H24A C24 H24B 109.5 . . ?
H24A C24 H24C 109.5 . . ?
H24B C24 H24C 109.5 . . ?
Si5 C25 H25A 109.5 . . ?
Si5 C25 H25B 109.5 . . ?
Si5 C25 H25C 109.5 . . ?
H25A C25 H25B 109.5 . . ?
H25A C25 H25C 109.5 . . ?
H25B C25 H25C 109.5 . . ?
Si6 C26 H26A 109.5 . . ?
Si6 C26 H26B 109.5 . . ?
Si6 C26 H26C 109.5 . . ?
H26A C26 H26B 109.5 . . ?
H26A C26 H26C 109.5 . . ?
H26B C26 H26C 109.5 . . ?
Si6 C27 H27A 109.5 . . ?
Si6 C27 H27B 109.5 . . ?
Si6 C27 H27C 109.5 . . ?
H27A C27 H27B 109.5 . . ?
H27A C27 H27C 109.5 . . ?
H27B C27 H27C 109.5 . . ?
Si6 C28 H28A 109.5 . . ?
Si6 C28 H28B 109.5 . . ?
Si6 C28 H28C 109.5 . . ?
H28A C28 H28B 109.5 . . ?
H28A C28 H28C 109.5 . . ?
H28B C28 H28C 109.5 . . ?
C30 C29 N1 120.2(10) . . ?
C30 C29 C34 117.6(12) . . ?
C34 C29 N1 122.1(10) . . ?
C29 C30 H30 119.6 . . ?
C29 C30 C31 120.7(11) . . ?
C31 C30 H30 119.6 . . ?
C30 C31 H31 119.6 . . ?
C32 C31 C30 120.7(11) . . ?
C32 C31 H31 119.6 . . ?
C31 C32 C33 118.8(12) . . ?
C31 C32 C35 119.5(12) . . ?
C33 C32 C35 121.7(12) . . ?
C32 C33 H33 119.4 . . ?
C32 C33 C34 121.2(12) . . ?
C34 C33 H33 119.4 . . ?
C29 C34 H34 119.6 . . ?
C33 C34 C29 120.7(11) . . ?
C33 C34 H34 119.6 . . ?
C32 C35 H35A 109.5 . . ?
C32 C35 H35B 109.5 . . ?
C32 C35 H35C 109.5 . . ?
H35A C35 H35B 109.5 . . ?
H35A C35 H35C 109.5 . . ?
H35B C35 H35C 109.5 . . ?
N2 C36 C37 123.7(10) . . ?
N2 C36 C44 120.3(10) . . ?
C37 C36 C44 116.0(9) . . ?
C38 C37 C36 121.6(10) . . ?
C38 C37 C42 118.7(10) . . ?
C42 C37 C36 119.6(9) . . ?
C37 C38 H38 120.0 . . ?
C37 C38 C39 120.0(11) . . ?
C39 C38 H38 120.0 . . ?
C38 C39 H39 119.4 . . ?
C40 C39 C38 121.3(11) . . ?
C40 C39 H39 119.4 . . ?
C39 C40 C41 118.0(11) . . ?
C39 C40 C43 122.3(11) . . ?
C41 C40 C43 119.7(11) . . ?
C40 C41 H41 119.7 . . ?
C42 C41 C40 120.5(11) . . ?
C42 C41 H41 119.7 . . ?
C37 C42 H42 119.4 . . ?
C41 C42 C37 121.3(10) . . ?
C41 C42 H42 119.4 . . ?
C40 C43 H43A 109.5 . . ?
C40 C43 H43B 109.5 . . ?
C40 C43 H43C 109.5 . . ?
H43A C43 H43B 109.5 . . ?
H43A C43 H43C 109.5 . . ?
H43B C43 H43C 109.5 . . ?
C45 C44 C36 121.1(10) . . ?
C45 C44 C49 119.5(11) . . ?
C49 C44 C36 119.2(10) . . ?
C44 C45 H45 118.8 . . ?
C44 C45 C46 122.4(12) . . ?
C46 C45 H45 118.8 . . ?
C45 C46 H46 119.9 . . ?
C45 C46 C47 120.2(12) . . ?
C47 C46 H46 119.9 . . ?
C46 C47 C50 121.1(12) . . ?
C48 C47 C46 117.0(12) . . ?
C48 C47 C50 121.9(12) . . ?
C47 C48 H48 118.6 . . ?
C49 C48 C47 122.7(12) . . ?
C49 C48 H48 118.6 . . ?
C44 C49 H49 121.0 . . ?
C48 C49 C44 118.0(12) . . ?
C48 C49 H49 121.0 . . ?
C47 C50 H50A 109.5 . . ?
C47 C50 H50B 109.5 . . ?
C47 C50 H50C 109.5 . . ?
H50A C50 H50B 109.5 . . ?
H50A C50 H50C 109.5 . . ?
H50B C50 H50C 109.5 . . ?

loop_
_geom_bond_atom_site_label_1
_geom_bond_atom_site_label_2
_geom_bond_distance
_geom_bond_site_symmetry_2
_geom_bond_publ_flag
U1 N1 2.225(9) . ?
U1 N2 2.164(8) . ?
U1 C1 2.779(10) . ?
U1 C2 2.748(9) . ?
U1 C3 2.737(10) . ?
U1 C4 2.797(11) . ?
U1 C5 2.815(11) . ?
U1 C15 2.762(12) . ?
U1 C16 2.818(10) . ?
U1 C17 2.823(10) . ?
U1 C18 2.829(10) . ?
U1 C19 2.700(14) . ?
U2 N3 2.215(8) . ?
U2 N4 2.180(10) . ?
U2 C51 2.733(14) . ?
U2 C52 2.781(13) . ?
U2 C53 2.791(12) . ?
U2 C54 2.817(13) . ?
U2 C55 2.736(13) . ?
U2 C65 2.788(14) . ?
U2 C66 2.734(12) . ?
U2 C67 2.746(10) . ?
U2 C68 2.844(12) . ?
U2 C69 2.831(13) . ?
U2 H3A 2.59(7) . ?
Si7 C51 1.860(13) . ?
Si7 C56 1.82(2) . ?
Si7 C57 1.886(17) . ?
Si7 C58 1.84(2) . ?
Si8 C52 1.877(11) . ?
Si8 C59 1.871(17) . ?
Si8 C60 1.857(15) . ?
Si8 C61 1.882(16) . ?
Si9 C54 1.885(12) . ?
Si9 C62 1.78(2) . ?
Si9 C63 1.77(2) . ?
Si9 C64 1.948(18) . ?
Si10 C65 1.900(14) . ?
Si10 C70 1.879(12) . ?
Si10 C71 1.875(14) . ?
Si10 C72 1.857(14) . ?
Si11 C66 1.878(12) . ?
Si11 C73 1.868(14) . ?
Si11 C74 1.862(13) . ?
Si11 C75 1.865(14) . ?
Si12 C68 1.882(12) . ?
Si12 C76 1.841(14) . ?
Si12 C77 1.864(15) . ?
Si12 C78 1.841(17) . ?
N3 C79 1.434(14) . ?
N3 H3A 0.86(2) . ?
N4 C86 1.277(17) . ?
C51 C52 1.447(17) . ?
C51 C55 1.423(16) . ?
C52 C53 1.426(16) . ?
C53 H53 0.9500 . ?
C53 C54 1.417(17) . ?
C54 C55 1.420(17) . ?
C55 H55 0.9500 . ?
C56 H56A 0.9800 . ?
C56 H56B 0.9800 . ?
C56 H56C 0.9800 . ?
C57 H57A 0.9800 . ?
C57 H57B 0.9800 . ?
C57 H57C 0.9800 . ?
C58 H58A 0.9800 . ?
C58 H58B 0.9800 . ?
C58 H58C 0.9800 . ?
C59 H59A 0.9800 . ?
C59 H59B 0.9800 . ?
C59 H59C 0.9800 . ?
C60 H60A 0.9800 . ?
C60 H60B 0.9800 . ?
C60 H60C 0.9800 . ?
C61 H61A 0.9800 . ?
C61 H61B 0.9800 . ?
C61 H61C 0.9800 . ?
C62 H62A 0.9800 . ?
C62 H62B 0.9800 . ?
C62 H62C 0.9800 . ?
C63 H63A 0.9800 . ?
C63 H63B 0.9800 . ?
C63 H63C 0.9800 . ?
C64 H64A 0.9800 . ?
C64 H64B 0.9800 . ?
C64 H64C 0.9800 . ?
C65 C66 1.440(16) . ?
C65 C69 1.392(18) . ?
C66 C67 1.398(17) . ?
C67 H67 0.9500 . ?
C67 C68 1.426(17) . ?
C68 C69 1.396(16) . ?
C69 H69 0.9500 . ?
C70 H70A 0.9800 . ?
C70 H70B 0.9800 . ?
C70 H70C 0.9800 . ?
C71 H71A 0.9800 . ?
C71 H71B 0.9800 . ?
C71 H71C 0.9800 . ?
C72 H72A 0.9800 . ?
C72 H72B 0.9800 . ?
C72 H72C 0.9800 . ?
C73 H73A 0.9800 . ?
C73 H73B 0.9800 . ?
C73 H73C 0.9800 . ?
C74 H74A 0.9800 . ?
C74 H74B 0.9800 . ?
C74 H74C 0.9800 . ?
C75 H75A 0.9800 . ?
C75 H75B 0.9800 . ?
C75 H75C 0.9800 . ?
C76 H76A 0.9800 . ?
C76 H76B 0.9800 . ?
C76 H76C 0.9800 . ?
C77 H77A 0.9800 . ?
C77 H77B 0.9800 . ?
C77 H77C 0.9800 . ?
C78 H78A 0.9800 . ?
C78 H78B 0.9800 . ?
C78 H78C 0.9800 . ?
C79 C80 1.387(19) . ?
C79 C84 1.385(17) . ?
C80 H80 0.9500 . ?
C80 C81 1.360(19) . ?
C81 H81 0.9500 . ?
C81 C82 1.40(2) . ?
C82 C83 1.35(2) . ?
C82 C85 1.537(18) . ?
C83 H83 0.9500 . ?
C83 C84 1.389(18) . ?
C84 H84 0.9500 . ?
C85 H85A 0.9800 . ?
C85 H85B 0.9800 . ?
C85 H85C 0.9800 . ?
C86 C87 1.522(17) . ?
C86 C94 1.505(16) . ?
C87 C88 1.382(17) . ?
C87 C92 1.394(16) . ?
C88 H88 0.9500 . ?
C88 C89 1.391(17) . ?
C89 H89 0.9500 . ?
C89 C90 1.414(18) . ?
C90 C91 1.401(19) . ?
C90 C93 1.470(18) . ?
C91 H91 0.9500 . ?
C91 C92 1.372(17) . ?
C92 H92 0.9500 . ?
C93 H93A 0.9800 . ?
C93 H93B 0.9800 . ?
C93 H93C 0.9800 . ?
C94 C95 1.403(18) . ?
C94 C99 1.368(17) . ?
C95 H95 0.9500 . ?
C95 C96 1.401(18) . ?
C96 H96 0.9500 . ?
C96 C97 1.37(2) . ?
C97 C98 1.372(19) . ?
C97 C100 1.485(18) . ?
C98 H98 0.9500 . ?
C98 C99 1.368(18) . ?
C99 H99 0.9500 . ?
C100 H10D 0.9800 . ?
C100 H10E 0.9800 . ?
C100 H10F 0.9800 . ?
Si1 C1 1.871(11) . ?
Si1 C6 1.874(12) . ?
Si1 C7 1.871(12) . ?
Si1 C8 1.840(13) . ?
Si2 C2 1.843(11) . ?
Si2 C9 1.839(12) . ?
Si2 C10 1.868(11) . ?
Si2 C11 1.875(12) . ?
Si3 C4 1.876(12) . ?
Si3 C12 1.846(16) . ?
Si3 C13 1.833(18) . ?
Si3 C14 1.870(15) . ?
Si4 C15 1.877(12) . ?
Si4 C20 1.876(18) . ?
Si4 C21 1.887(19) . ?
Si4 C22 1.834(19) . ?
Si5 C16 1.871(13) . ?
Si5 C23 1.900(16) . ?
Si5 C24 1.884(14) . ?
Si5 C25 1.871(15) . ?
Si6 C18 1.853(11) . ?
Si6 C26 1.869(15) . ?
Si6 C27 1.853(15) . ?
Si6 C28 1.876(13) . ?
N1 C29 1.407(15) . ?
N1 H1 0.85(2) . ?
N2 C36 1.270(14) . ?
C1 C2 1.467(14) . ?
C1 C5 1.398(15) . ?
C2 C3 1.437(15) . ?
C3 H3 0.9500 . ?
C3 C4 1.467(16) . ?
C4 C5 1.433(16) . ?
C5 H5 0.9500 . ?
C6 H6A 0.9800 . ?
C6 H6B 0.9800 . ?
C6 H6C 0.9800 . ?
C7 H7A 0.9800 . ?
C7 H7B 0.9800 . ?
C7 H7C 0.9800 . ?
C8 H8A 0.9800 . ?
C8 H8B 0.9800 . ?
C8 H8C 0.9800 . ?
C9 H9A 0.9800 . ?
C9 H9B 0.9800 . ?
C9 H9C 0.9800 . ?
C10 H10A 0.9800 . ?
C10 H10B 0.9800 . ?
C10 H10C 0.9800 . ?
C11 H11A 0.9800 . ?
C11 H11B 0.9800 . ?
C11 H11C 0.9800 . ?
C12 H12A 0.9800 . ?
C12 H12B 0.9800 . ?
C12 H12C 0.9800 . ?
C13 H13A 0.9800 . ?
C13 H13B 0.9800 . ?
C13 H13C 0.9800 . ?
C14 H14A 0.9800 . ?
C14 H14B 0.9800 . ?
C14 H14C 0.9800 . ?
C15 C16 1.447(19) . ?
C15 C19 1.411(19) . ?
C16 C17 1.430(14) . ?
C17 H17 0.9500 . ?
C17 C18 1.450(15) . ?
C18 C19 1.428(17) . ?
C19 H19 0.9500 . ?
C20 H20A 0.9800 . ?
C20 H20B 0.9800 . ?
C20 H20C 0.9800 . ?
C21 H21A 0.9800 . ?
C21 H21B 0.9800 . ?
C21 H21C 0.9800 . ?
C22 H22A 0.9800 . ?
C22 H22B 0.9800 . ?
C22 H22C 0.9800 . ?
C23 H23A 0.9800 . ?
C23 H23B 0.9800 . ?
C23 H23C 0.9800 . ?
C24 H24A 0.9800 . ?
C24 H24B 0.9800 . ?
C24 H24C 0.9800 . ?
C25 H25A 0.9800 . ?
C25 H25B 0.9800 . ?
C25 H25C 0.9800 . ?
C26 H26A 0.9800 . ?
C26 H26B 0.9800 . ?
C26 H26C 0.9800 . ?
C27 H27A 0.9800 . ?
C27 H27B 0.9800 . ?
C27 H27C 0.9800 . ?
C28 H28A 0.9800 . ?
C28 H28B 0.9800 . ?
C28 H28C 0.9800 . ?
C29 C30 1.385(17) . ?
C29 C34 1.400(15) . ?
C30 H30 0.9500 . ?
C30 C31 1.413(17) . ?
C31 H31 0.9500 . ?
C31 C32 1.368(18) . ?
C32 C33 1.374(19) . ?
C32 C35 1.528(18) . ?
C33 H33 0.9500 . ?
C33 C34 1.394(18) . ?
C34 H34 0.9500 . ?
C35 H35A 0.9800 . ?
C35 H35B 0.9800 . ?
C35 H35C 0.9800 . ?
C36 C37 1.505(15) . ?
C36 C44 1.520(16) . ?
C37 C38 1.374(15) . ?
C37 C42 1.400(15) . ?
C38 H38 0.9500 . ?
C38 C39 1.413(18) . ?
C39 H39 0.9500 . ?
C39 C40 1.389(18) . ?
C40 C41 1.398(16) . ?
C40 C43 1.518(17) . ?
C41 H41 0.9500 . ?
C41 C42 1.386(17) . ?
C42 H42 0.9500 . ?
C43 H43A 0.9800 . ?
C43 H43B 0.9800 . ?
C43 H43C 0.9800 . ?
C44 C45 1.349(17) . ?
C44 C49 1.422(16) . ?
C45 H45 0.9500 . ?
C45 C46 1.381(18) . ?
C46 H46 0.9500 . ?
C46 C47 1.410(18) . ?
C47 C48 1.398(19) . ?
C47 C50 1.496(18) . ?
C48 H48 0.9500 . ?
C48 C49 1.391(17) . ?
C49 H49 0.9500 . ?
C50 H50A 0.9800 . ?
C50 H50B 0.9800 . ?
C50 H50C 0.9800 . ?

loop_
_smtbx_masks_void_nr
_smtbx_masks_void_average_x
_smtbx_masks_void_average_y
_smtbx_masks_void_average_z
_smtbx_masks_void_volume
_smtbx_masks_void_count_electrons
_smtbx_masks_void_content
1 0.000 -0.041 0.250 304.9 60.8 ?
2 0.000 0.041 0.750 304.9 60.8 ?
3 0.240 0.342 0.522 8.9 0.0 ?
4 0.240 0.658 0.022 8.9 0.0 ?
5 0.260 0.158 0.477 8.9 0.0 ?
6 0.260 0.842 0.977 8.9 0.0 ?
7 0.500 0.459 0.250 304.9 60.8 ?
8 0.500 0.541 0.750 304.9 60.8 ?
9 0.740 0.158 0.022 8.9 0.0 ?
10 0.740 0.842 0.522 8.9 0.0 ?
11 0.760 0.342 0.977 8.9 0.0 ?
12 0.760 0.658 0.477 8.9 0.0 ?
